data_4086913
loop_
_publ_author_name
'Jian, Zhongbao'
'Daniliuc, Constantin G.'
'Kehr, Gerald'
'Erker, Gerhard'

_publ_section_title
;
 Frustrated Lewis Pair vs Metal--Carbon \s-Bond Insertion Chemistry at an
 o-Phenylene-Bridged Cp2Zr+/PPh2 System
;
_journal_issue 2
_journal_name_full Organometallics
_journal_page_first 424
_journal_paper_doi 10.1021/acs.organomet.6b00828
_journal_volume 36
_journal_year 2017
_chemical_formula_sum 'C67 H35 B Cl F20 O P Zr'
_chemical_formula_weight 1404.40
_chemical_name_systematic
; 
 ? 
;
_space_group_IT_number 2
_symmetry_cell_setting triclinic
_symmetry_space_group_name_Hall '-P 1'
_symmetry_space_group_name_H-M 'P -1'
_atom_sites_solution_hydrogens geom
_atom_sites_solution_primary direct
_atom_sites_solution_secondary difmap
_audit_creation_method SHELXL-97
_cell_angle_alpha 85.029(1)
_cell_angle_beta 81.176(1)
_cell_angle_gamma 76.639(1)
_cell_formula_units_Z 4
_cell_length_a 13.1323(3)
_cell_length_b 18.3346(4)
_cell_length_c 27.1714(6)
_cell_measurement_reflns_used 23159
_cell_measurement_temperature 223(2)
_cell_measurement_theta_max 28.28
_cell_measurement_theta_min 4.08
_cell_volume 6280.9(2)
_computing_cell_refinement 'Collect (Nonius B.V., 1998)'
_computing_data_collection 'Collect (Nonius B.V., 1998)'
_computing_data_reduction 'Denzo-SMN (Otwinowski & Minor, 1997)'
_computing_molecular_graphics 'XP (BrukerAXS, 2000)'
_computing_publication_material 'SHELXL-97 (Sheldrick, 1997)'
_computing_structure_refinement 'SHELXL-97 (Sheldrick, 1997)'
_computing_structure_solution 'SHELXS-97 (Sheldrick, 1990)'
_diffrn_ambient_temperature 223(2)
_diffrn_measured_fraction_theta_full 0.991
_diffrn_measured_fraction_theta_max 0.991
_diffrn_measurement_device_type 'Nonius KappaCCD APEXII'
_diffrn_measurement_method '\w and \f scans'
_diffrn_radiation_monochromator 'Montel mirror'
_diffrn_radiation_source 'rotating anode Nonius FR591'
_diffrn_radiation_type MoK\a
_diffrn_radiation_wavelength 0.71073
_diffrn_reflns_av_R_equivalents 0.078
_diffrn_reflns_av_sigmaI/netI 0.0677
_diffrn_reflns_limit_h_max 15
_diffrn_reflns_limit_h_min -15
_diffrn_reflns_limit_k_max 21
_diffrn_reflns_limit_k_min -20
_diffrn_reflns_limit_l_max 31
_diffrn_reflns_limit_l_min -32
_diffrn_reflns_number 69342
_diffrn_reflns_theta_full 25.00
_diffrn_reflns_theta_max 25.00
_diffrn_reflns_theta_min 4.09
_exptl_absorpt_coefficient_mu 0.345
_exptl_absorpt_correction_T_max 0.9897
_exptl_absorpt_correction_T_min 0.9468
_exptl_absorpt_correction_type multi-scan
_exptl_absorpt_process_details 'Denzo (Otwinowski, Borek, Majewski & Minor, 2003)'
_exptl_crystal_colour 'pale yellow'
_exptl_crystal_density_diffrn 1.485
_exptl_crystal_density_method 'not measured'
_exptl_crystal_description plate
_exptl_crystal_F_000 2808
_exptl_crystal_size_max 0.16
_exptl_crystal_size_mid 0.10
_exptl_crystal_size_min 0.03
_refine_diff_density_max 0.536
_refine_diff_density_min -0.487
_refine_diff_density_rms 0.069
_refine_ls_extinction_method none
_refine_ls_goodness_of_fit_ref 1.051
_refine_ls_hydrogen_treatment constr
_refine_ls_matrix_type fullcycle
_refine_ls_number_parameters 1712
_refine_ls_number_reflns 21947
_refine_ls_number_restraints 166
_refine_ls_restrained_S_all 1.052
_refine_ls_R_factor_all 0.1029
_refine_ls_R_factor_gt 0.0666
_refine_ls_shift/su_max 0.001
_refine_ls_shift/su_mean 0.000
_refine_ls_structure_factor_coef Fsqd
_refine_ls_weighting_details 'calc w=1/[\s^2^(Fo^2^)+(0.0474P)^2^+11.0691P] where P=(Fo^2^+2Fc^2^)/3'
_refine_ls_weighting_scheme calc
_refine_ls_wR_factor_gt 0.1414
_refine_ls_wR_factor_ref 0.1576
_reflns_number_gt 14862
_reflns_number_total 21947
_reflns_threshold_expression >2sigma(I)
_cod_data_source_file om6b00828_si_002.cif
_cod_data_source_block erk8295
_cod_depositor_comments 'Adding full bibliography for 4086908--4086918.cif.'
_cod_original_sg_symbol_H-M P-1
_cod_database_code 4086913

loop_
_symmetry_equiv_pos_as_xyz
'x, y, z'
'-x, -y, -z'

loop_
_atom_site_label
_atom_site_type_symbol
_atom_site_fract_x
_atom_site_fract_y
_atom_site_fract_z
_atom_site_U_iso_or_equiv
_atom_site_adp_type
_atom_site_occupancy
_atom_site_symmetry_multiplicity
_atom_site_calc_flag
_atom_site_refinement_flags
_atom_site_disorder_assembly
_atom_site_disorder_group
Zr1A Zr 0.18770(4) 0.25525(3) 0.545083(18) 0.04741(12) Uani 1 1 d . . .
P1A P -0.04527(9) 0.17993(6) 0.49749(4) 0.0386(3) Uani 1 1 d . . .
Cl1A Cl -0.54701(10) 0.40704(8) 0.47165(6) 0.0666(4) Uani 1 1 d . . .
O1A O 0.1343(2) 0.28140(17) 0.48068(12) 0.0489(8) Uani 1 1 d . A .
C1A C -0.0878(3) 0.2858(2) 0.49221(16) 0.0387(10) Uani 1 1 d . . .
H1A H -0.0772 0.3037 0.5240 0.046 Uiso 1 1 calc R . .
C2A C -0.0272(4) 0.3256(3) 0.45183(18) 0.0482(12) Uani 1 1 d . A .
H2A H -0.0637 0.3519 0.4262 0.058 Uiso 1 1 calc R . .
C11A C 0.3462(5) 0.1656(4) 0.5729(3) 0.0800(19) Uani 1 1 d . . .
H11A H 0.3434 0.1528 0.6073 0.096 Uiso 1 1 calc R . .
C12A C 0.3131(5) 0.1274(3) 0.5376(3) 0.0723(17) Uani 1 1 d . . .
H12A H 0.2855 0.0841 0.5441 0.087 Uiso 1 1 calc R . .
C13A C 0.3288(4) 0.1652(3) 0.4914(2) 0.0650(15) Uani 1 1 d . . .
H13A H 0.3125 0.1524 0.4612 0.078 Uiso 1 1 calc R . .
C14A C 0.3727(4) 0.2253(3) 0.4978(3) 0.0698(16) Uani 1 1 d . . .
H14A H 0.3917 0.2600 0.4725 0.084 Uiso 1 1 calc R . .
C15A C 0.3836(5) 0.2254(4) 0.5478(3) 0.0770(18) Uani 1 1 d . . .
H15A H 0.4116 0.2599 0.5622 0.092 Uiso 1 1 calc R . .
C16A C 0.0503(8) 0.3320(5) 0.6067(4) 0.104(3) Uani 1 1 d . . .
H16A H -0.0123 0.3157 0.6184 0.125 Uiso 1 1 calc R . .
C17A C 0.0649(7) 0.3784(4) 0.5658(3) 0.096(2) Uani 1 1 d . . .
H17A H 0.0151 0.3992 0.5442 0.115 Uiso 1 1 calc R . .
C18A C 0.1692(8) 0.3897(4) 0.5618(3) 0.103(3) Uani 1 1 d . . .
H18A H 0.2021 0.4193 0.5373 0.124 Uiso 1 1 calc R . .
C19A C 0.2121(7) 0.3485(5) 0.6011(4) 0.107(3) Uani 1 1 d . . .
H19A H 0.2808 0.3456 0.6081 0.128 Uiso 1 1 calc R . .
C20A C 0.1419(11) 0.3126(5) 0.6282(3) 0.120(3) Uani 1 1 d . . .
H20A H 0.1532 0.2803 0.6566 0.144 Uiso 1 1 calc R . .
C21A C -0.0013(4) 0.1469(2) 0.55737(16) 0.0418(11) Uani 1 1 d . . .
C22A C 0.0774(4) 0.1726(3) 0.57624(17) 0.0489(12) Uani 1 1 d . . .
C23A C 0.0997(5) 0.1401(3) 0.6231(2) 0.0697(17) Uani 1 1 d . . .
H23A H 0.1508 0.1560 0.6376 0.084 Uiso 1 1 calc R . .
C24A C 0.0526(5) 0.0869(4) 0.6491(2) 0.0749(18) Uani 1 1 d . . .
H24A H 0.0711 0.0679 0.6806 0.090 Uiso 1 1 calc R . .
C25A C -0.0220(5) 0.0610(3) 0.62932(19) 0.0650(15) Uani 1 1 d . . .
H25A H -0.0543 0.0238 0.6467 0.078 Uiso 1 1 calc R . .
C26A C -0.0482(4) 0.0906(3) 0.58348(18) 0.0515(12) Uani 1 1 d . . .
H26A H -0.0984 0.0730 0.5693 0.062 Uiso 1 1 calc R . .
C31A C 0.0554(4) 0.1441(3) 0.44752(16) 0.0428(11) Uani 1 1 d . . .
C32A C 0.0505(4) 0.1740(3) 0.39866(18) 0.0534(13) Uani 1 1 d . . .
H32A H -0.0033 0.2156 0.3916 0.064 Uiso 1 1 calc R . .
C33A C 0.1267(5) 0.1414(3) 0.3605(2) 0.0659(15) Uani 1 1 d . . .
H33A H 0.1236 0.1605 0.3274 0.079 Uiso 1 1 calc R . .
C34A C 0.2061(5) 0.0818(3) 0.3712(2) 0.0639(15) Uani 1 1 d . . .
H34A H 0.2586 0.0611 0.3455 0.077 Uiso 1 1 calc R . .
C35A C 0.2093(4) 0.0522(3) 0.4189(2) 0.0623(15) Uani 1 1 d . . .
H35A H 0.2634 0.0106 0.4257 0.075 Uiso 1 1 calc R . .
C36A C 0.1341(4) 0.0826(3) 0.45736(18) 0.0468(11) Uani 1 1 d . . .
H36A H 0.1365 0.0615 0.4901 0.056 Uiso 1 1 calc R . .
C41A C -0.1579(3) 0.1416(2) 0.49289(17) 0.0417(11) Uani 1 1 d . . .
C42A C -0.2493(4) 0.1607(3) 0.52713(18) 0.0494(12) Uani 1 1 d . . .
H42A H -0.2511 0.1911 0.5535 0.059 Uiso 1 1 calc R . .
C43A C -0.3380(4) 0.1341(3) 0.5216(2) 0.0625(15) Uani 1 1 d . . .
H43A H -0.3994 0.1457 0.5448 0.075 Uiso 1 1 calc R . .
C44A C -0.3360(5) 0.0914(3) 0.4826(2) 0.0679(16) Uani 1 1 d . . .
H44A H -0.3971 0.0753 0.4786 0.081 Uiso 1 1 calc R . .
C45A C -0.2462(5) 0.0715(3) 0.4490(2) 0.0629(15) Uani 1 1 d . . .
H45A H -0.2453 0.0407 0.4230 0.076 Uiso 1 1 calc R . .
C46A C -0.1568(4) 0.0969(3) 0.45374(17) 0.0474(12) Uani 1 1 d . . .
H46A H -0.0954 0.0840 0.4306 0.057 Uiso 1 1 calc R . .
C3A C 0.0748(4) 0.3266(2) 0.44930(17) 0.0437(11) Uani 1 1 d D . .
C51A C 0.1317(14) 0.3629(12) 0.4060(7) 0.037(6) Uani 0.298(16) 1 d PDU A 1
C52A C 0.2371(13) 0.3527(11) 0.3984(7) 0.041(5) Uani 0.298(16) 1 d PDU A 1
H52A H 0.2773 0.3145 0.4173 0.050 Uiso 0.298(16) 1 calc PR A 1
C53A C 0.2882(15) 0.3951(11) 0.3645(8) 0.056(6) Uani 0.298(16) 1 d PDU A 1
H53A H 0.3623 0.3816 0.3572 0.068 Uiso 0.298(16) 1 calc PR A 1
C54A C 0.2351(16) 0.4560(13) 0.3412(10) 0.062(7) Uani 0.298(16) 1 d PDU A 1
H54A H 0.2675 0.4947 0.3264 0.074 Uiso 0.298(16) 1 calc PR A 1
C55A C 0.1321(16) 0.4584(16) 0.3404(10) 0.088(7) Uani 0.298(16) 1 d PDU A 1
H55A H 0.0950 0.4916 0.3175 0.105 Uiso 0.298(16) 1 calc PR A 1
C56A C 0.0818(17) 0.4130(15) 0.3725(9) 0.082(7) Uani 0.298(16) 1 d PDU A 1
H56A H 0.0096 0.4161 0.3716 0.098 Uiso 0.298(16) 1 calc PR A 1
C51C C 0.1267(6) 0.3808(5) 0.4162(3) 0.032(2) Uani 0.702(16) 1 d PDU A 2
C52C C 0.2309(8) 0.3749(8) 0.4087(5) 0.087(4) Uani 0.702(16) 1 d PDU A 2
H52C H 0.2727 0.3358 0.4263 0.105 Uiso 0.702(16) 1 calc PR A 2
C53C C 0.2813(9) 0.4215(8) 0.3772(5) 0.088(4) Uani 0.702(16) 1 d PDU A 2
H53C H 0.3554 0.4128 0.3730 0.106 Uiso 0.702(16) 1 calc PR A 2
C54C C 0.2266(7) 0.4790(6) 0.3525(4) 0.059(3) Uani 0.702(16) 1 d PDU A 2
H54C H 0.2603 0.5095 0.3289 0.071 Uiso 0.702(16) 1 calc PR A 2
C55C C 0.1217(6) 0.4915(5) 0.3625(4) 0.061(3) Uani 0.702(16) 1 d PDU A 2
H55C H 0.0809 0.5338 0.3471 0.073 Uiso 0.702(16) 1 calc PR A 2
C56C C 0.0708(6) 0.4447(5) 0.3947(4) 0.057(3) Uani 0.702(16) 1 d PDU A 2
H56C H -0.0033 0.4570 0.4019 0.068 Uiso 0.702(16) 1 calc PR A 2
C101 C -0.2056(3) 0.3126(2) 0.48839(16) 0.0395(10) Uani 1 1 d . . .
C102 C -0.2469(3) 0.2977(2) 0.44747(16) 0.0415(10) Uani 1 1 d . . .
H102 H -0.2027 0.2682 0.4226 0.050 Uiso 1 1 calc R . .
C103 C -0.3515(4) 0.3254(3) 0.44261(17) 0.0445(11) Uani 1 1 d . . .
H103 H -0.3793 0.3140 0.4151 0.053 Uiso 1 1 calc R . .
C104 C -0.4153(4) 0.3703(3) 0.47862(18) 0.0456(11) Uani 1 1 d . . .
C105 C -0.3751(4) 0.3872(3) 0.51910(18) 0.0490(12) Uani 1 1 d . . .
H105 H -0.4187 0.4181 0.5434 0.059 Uiso 1 1 calc R . .
C106 C -0.2711(4) 0.3585(3) 0.52348(17) 0.0448(11) Uani 1 1 d . . .
H106 H -0.2434 0.3703 0.5510 0.054 Uiso 1 1 calc R . .
B1A B 0.4795(5) 0.1168(3) 0.7479(2) 0.0467(13) Uani 1 1 d . . .
C61A C 0.5373(4) 0.0579(3) 0.79014(16) 0.0471(12) Uani 1 1 d . . .
F62A F 0.6790(2) 0.01539(16) 0.72735(11) 0.0606(8) Uani 1 1 d . . .
C62A C 0.6322(4) 0.0089(3) 0.77511(18) 0.0503(12) Uani 1 1 d . . .
F63A F 0.7748(3) -0.0926(2) 0.78682(15) 0.0928(12) Uani 1 1 d . . .
C63A C 0.6832(5) -0.0465(3) 0.8053(2) 0.0669(16) Uani 1 1 d . . .
F64A F 0.6905(4) -0.1110(2) 0.88342(15) 0.1133(15) Uani 1 1 d . . .
C64A C 0.6393(6) -0.0550(4) 0.8544(2) 0.0743(19) Uani 1 1 d . . .
F65A F 0.5052(4) -0.0177(2) 0.91926(12) 0.1109(15) Uani 1 1 d . . .
C65A C 0.5476(7) -0.0092(4) 0.8710(2) 0.0766(19) Uani 1 1 d . . .
F66A F 0.4037(3) 0.0852(2) 0.86069(11) 0.0853(11) Uani 1 1 d . . .
C66A C 0.4976(5) 0.0456(3) 0.84032(19) 0.0606(14) Uani 1 1 d . . .
C71A C 0.3687(4) 0.1725(3) 0.77142(16) 0.0475(12) Uani 1 1 d . . .
F72A F 0.4619(3) 0.21762(17) 0.82497(10) 0.0654(8) Uani 1 1 d . . .
C72A C 0.3680(5) 0.2185(3) 0.80908(19) 0.0578(14) Uani 1 1 d . . .
F73A F 0.2870(3) 0.3041(2) 0.87126(13) 0.0993(13) Uani 1 1 d . . .
C73A C 0.2787(6) 0.2632(3) 0.8336(2) 0.0716(17) Uani 1 1 d . . .
F74A F 0.0948(3) 0.3082(3) 0.84354(14) 0.1126(15) Uani 1 1 d . . .
C74A C 0.1830(5) 0.2658(4) 0.8193(2) 0.0732(17) Uani 1 1 d . . .
F75A F 0.0838(3) 0.2281(2) 0.76573(14) 0.0935(11) Uani 1 1 d . . .
C75A C 0.1781(5) 0.2247(4) 0.7810(2) 0.0688(16) Uani 1 1 d . . .
F76A F 0.2547(2) 0.14576(18) 0.71803(11) 0.0676(8) Uani 1 1 d . . .
C76A C 0.2692(4) 0.1815(3) 0.75714(19) 0.0568(13) Uani 1 1 d . . .
C81A C 0.4579(4) 0.0573(3) 0.71035(17) 0.0461(11) Uani 1 1 d . . .
F82A F 0.3405(3) 0.01669(18) 0.77685(11) 0.0698(9) Uani 1 1 d . . .
C82A C 0.3908(4) 0.0100(3) 0.72938(19) 0.0547(13) Uani 1 1 d . . .
F83A F 0.3014(3) -0.08724(19) 0.72549(14) 0.0879(11) Uani 1 1 d . . .
C83A C 0.3678(5) -0.0444(3) 0.7035(2) 0.0629(15) Uani 1 1 d . . .
F84A F 0.3965(3) -0.10846(18) 0.62947(14) 0.0894(11) Uani 1 1 d . . .
C84A C 0.4161(5) -0.0550(3) 0.6555(2) 0.0603(15) Uani 1 1 d . . .
F85A F 0.5305(3) -0.02024(18) 0.58688(11) 0.0758(9) Uani 1 1 d . . .
C85A C 0.4824(4) -0.0109(3) 0.63447(19) 0.0558(13) Uani 1 1 d . . .
F86A F 0.5741(2) 0.08178(16) 0.63766(9) 0.0556(7) Uani 1 1 d . . .
C86A C 0.5036(4) 0.0431(3) 0.66186(18) 0.0474(12) Uani 1 1 d . . .
C91A C 0.5552(4) 0.1727(3) 0.72042(15) 0.0436(11) Uani 1 1 d . . .
F92A F 0.6900(3) 0.14336(17) 0.77320(11) 0.0680(9) Uani 1 1 d . . .
C92A C 0.6497(4) 0.1810(3) 0.73333(18) 0.0519(12) Uani 1 1 d . . .
F93A F 0.8022(3) 0.2324(2) 0.72106(14) 0.0899(11) Uani 1 1 d . . .
C93A C 0.7098(5) 0.2283(3) 0.7072(2) 0.0630(15) Uani 1 1 d . . .
F94A F 0.7327(3) 0.3187(2) 0.64194(13) 0.1018(13) Uani 1 1 d . . .
C94A C 0.6740(5) 0.2719(3) 0.6674(2) 0.0687(16) Uani 1 1 d . . .
F95A F 0.5427(3) 0.3099(2) 0.61447(12) 0.0916(12) Uani 1 1 d . . .
C95A C 0.5800(5) 0.2674(3) 0.65380(19) 0.0599(14) Uani 1 1 d . . .
F96A F 0.4304(2) 0.21869(16) 0.66513(10) 0.0590(7) Uani 1 1 d . . .
C96A C 0.5230(4) 0.2199(3) 0.68048(18) 0.0494(12) Uani 1 1 d . . .
Zr1B Zr 0.60198(4) 0.26242(2) -0.002215(16) 0.04023(11) Uani 1 1 d . . .
P1B P 0.91675(10) 0.18419(7) -0.02350(5) 0.0442(3) Uani 1 1 d . . .
Cl1B Cl 1.16038(16) 0.45920(12) 0.04815(9) 0.1139(7) Uani 1 1 d . . .
O1B O 0.6964(3) 0.27870(17) -0.06344(11) 0.0466(8) Uani 1 1 d . . .
C1B C 0.8793(4) 0.2901(3) -0.02871(18) 0.0482(12) Uani 1 1 d . . .
H1B H 0.8124 0.3029 -0.0056 0.058 Uiso 1 1 calc R . .
C2B C 0.8501(4) 0.3226(3) -0.07800(17) 0.0473(11) Uani 1 1 d . . .
H2B H 0.8969 0.3470 -0.0993 0.057 Uiso 1 1 calc R . .
C3B C 0.7597(4) 0.3185(3) -0.09297(17) 0.0453(11) Uani 1 1 d . . .
C11B C 0.4787(5) 0.1758(4) 0.0224(2) 0.0746(18) Uani 1 1 d . . .
H11B H 0.4598 0.1676 0.0569 0.090 Uiso 1 1 calc R . .
C12B C 0.4262(5) 0.2320(4) -0.0081(3) 0.0730(17) Uani 1 1 d . . .
H12B H 0.3635 0.2672 0.0018 0.088 Uiso 1 1 calc R . .
C13B C 0.4821(5) 0.2273(3) -0.0557(2) 0.0654(15) Uani 1 1 d . . .
H13B H 0.4657 0.2600 -0.0833 0.079 Uiso 1 1 calc R . .
C14B C 0.5675(5) 0.1652(3) -0.0553(2) 0.0636(15) Uani 1 1 d . . .
H14B H 0.6173 0.1484 -0.0829 0.076 Uiso 1 1 calc R . .
C15B C 0.5656(5) 0.1333(3) -0.0076(3) 0.0691(17) Uani 1 1 d . . .
H15B H 0.6137 0.0907 0.0031 0.083 Uiso 1 1 calc R . .
C16B C 0.5167(5) 0.3345(3) 0.0733(2) 0.0654(15) Uani 1 1 d . . .
H16B H 0.4874 0.3078 0.1009 0.079 Uiso 1 1 calc R . .
C17B C 0.4653(5) 0.3708(3) 0.0344(3) 0.0764(18) Uani 1 1 d . . .
H17B H 0.3941 0.3739 0.0311 0.092 Uiso 1 1 calc R . .
C18B C 0.5368(5) 0.4023(3) 0.0008(2) 0.0715(18) Uani 1 1 d . . .
H18B H 0.5233 0.4290 -0.0296 0.086 Uiso 1 1 calc R . .
C19B C 0.6316(5) 0.3868(3) 0.0204(2) 0.0562(13) Uani 1 1 d . . .
H19B H 0.6934 0.4024 0.0060 0.067 Uiso 1 1 calc R . .
C20B C 0.6196(5) 0.3447(3) 0.06433(19) 0.0574(13) Uani 1 1 d . . .
H20B H 0.6723 0.3260 0.0849 0.069 Uiso 1 1 calc R . .
C21B C 0.8415(4) 0.1549(2) 0.03286(16) 0.0415(10) Uani 1 1 d . . .
C22B C 0.7301(4) 0.1830(3) 0.04234(15) 0.0435(11) Uani 1 1 d . . .
C23B C 0.6834(4) 0.1549(3) 0.08822(17) 0.0518(12) Uani 1 1 d . . .
H23B H 0.6103 0.1722 0.0973 0.062 Uiso 1 1 calc R . .
C24B C 0.7382(4) 0.1037(3) 0.12068(18) 0.0545(13) Uani 1 1 d . . .
H24B H 0.7022 0.0873 0.1507 0.065 Uiso 1 1 calc R . .
C25B C 0.8447(4) 0.0769(3) 0.10912(18) 0.0553(13) Uani 1 1 d . . .
H25B H 0.8823 0.0417 0.1308 0.066 Uiso 1 1 calc R . .
C26B C 0.8960(4) 0.1026(3) 0.06497(18) 0.0523(12) Uani 1 1 d . . .
H26B H 0.9692 0.0843 0.0566 0.063 Uiso 1 1 calc R . .
C31B C 0.8909(4) 0.1392(3) -0.07477(17) 0.0441(11) Uani 1 1 d . . .
C32B C 0.9200(4) 0.1633(3) -0.12441(18) 0.0550(13) Uani 1 1 d . . .
H32B H 0.9489 0.2060 -0.1313 0.066 Uiso 1 1 calc R . .
C33B C 0.9060(5) 0.1241(3) -0.1630(2) 0.0651(15) Uani 1 1 d . . .
H33B H 0.9241 0.1407 -0.1962 0.078 Uiso 1 1 calc R . .
C34B C 0.8657(5) 0.0609(4) -0.1530(2) 0.0729(17) Uani 1 1 d . . .
H34B H 0.8566 0.0343 -0.1795 0.087 Uiso 1 1 calc R . .
C35B C 0.8383(5) 0.0358(3) -0.1043(2) 0.0696(16) Uani 1 1 d . . .
H35B H 0.8120 -0.0081 -0.0976 0.083 Uiso 1 1 calc R . .
C36B C 0.8501(4) 0.0761(3) -0.0654(2) 0.0575(13) Uani 1 1 d . . .
H36B H 0.8299 0.0601 -0.0323 0.069 Uiso 1 1 calc R . .
C41B C 1.0555(4) 0.1515(3) -0.01975(19) 0.0504(12) Uani 1 1 d . . .
C42B C 1.1196(4) 0.1025(3) -0.0535(2) 0.0645(15) Uani 1 1 d . . .
H42B H 1.0909 0.0867 -0.0793 0.077 Uiso 1 1 calc R . .
C43B C 1.2257(5) 0.0764(4) -0.0493(3) 0.0759(17) Uani 1 1 d . . .
H43B H 1.2679 0.0417 -0.0717 0.091 Uiso 1 1 calc R . .
C44B C 1.2699(5) 0.1004(4) -0.0133(3) 0.0793(19) Uani 1 1 d . . .
H44B H 1.3425 0.0834 -0.0113 0.095 Uiso 1 1 calc R . .
C45B C 1.2081(5) 0.1491(4) 0.0199(3) 0.0722(17) Uani 1 1 d . . .
H45B H 1.2388 0.1658 0.0446 0.087 Uiso 1 1 calc R . .
C46B C 1.1009(4) 0.1747(3) 0.0181(2) 0.0598(14) Uani 1 1 d . . .
H46B H 1.0589 0.2072 0.0419 0.072 Uiso 1 1 calc R . .
C51B C 0.7227(4) 0.3504(3) -0.14059(17) 0.0491(12) Uani 1 1 d . . .
C52B C 0.7624(5) 0.4071(4) -0.1684(2) 0.0801(19) Uani 1 1 d . . .
H52B H 0.8146 0.4265 -0.1572 0.096 Uiso 1 1 calc R . .
C53B C 0.7252(6) 0.4350(4) -0.2124(2) 0.090(2) Uani 1 1 d . . .
H53B H 0.7529 0.4732 -0.2312 0.108 Uiso 1 1 calc R . .
C54B C 0.6483(6) 0.4083(4) -0.2296(2) 0.0782(19) Uani 1 1 d . . .
H54B H 0.6236 0.4282 -0.2597 0.094 Uiso 1 1 calc R . .
C55B C 0.6081(5) 0.3526(3) -0.2026(2) 0.0699(16) Uani 1 1 d . . .
H55B H 0.5555 0.3338 -0.2139 0.084 Uiso 1 1 calc R . .
C56B C 0.6451(4) 0.3243(3) -0.15873(19) 0.0579(14) Uani 1 1 d . . .
H56B H 0.6170 0.2860 -0.1403 0.069 Uiso 1 1 calc R . .
C111 C 0.9534(4) 0.3286(3) -0.00830(17) 0.0474(11) Uani 1 1 d . . .
C112 C 0.9300(4) 0.3545(3) 0.0388(2) 0.0666(15) Uani 1 1 d . . .
H112 H 0.8690 0.3458 0.0593 0.080 Uiso 1 1 calc R . .
C113 C 0.9940(5) 0.3935(4) 0.0572(2) 0.0801(19) Uani 1 1 d . . .
H113 H 0.9777 0.4101 0.0898 0.096 Uiso 1 1 calc R . .
C114 C 1.0813(5) 0.4071(3) 0.0265(3) 0.0727(17) Uani 1 1 d . . .
C115 C 1.1080(5) 0.3818(3) -0.0199(2) 0.0672(15) Uani 1 1 d . . .
H115 H 1.1690 0.3910 -0.0401 0.081 Uiso 1 1 calc R . .
C116 C 1.0442(4) 0.3420(3) -0.0377(2) 0.0627(14) Uani 1 1 d . . .
H116 H 1.0628 0.3240 -0.0699 0.075 Uiso 1 1 calc R . .
B1B B 0.6669(4) 0.3360(3) 0.25166(19) 0.0411(12) Uani 1 1 d . . .
C61B C 0.6597(3) 0.3909(2) 0.29767(16) 0.0379(10) Uani 1 1 d . . .
F62B F 0.48066(19) 0.44101(14) 0.28858(9) 0.0472(6) Uani 1 1 d . . .
C62B C 0.5652(4) 0.4409(3) 0.31143(16) 0.0417(11) Uani 1 1 d . . .
F63B F 0.4522(2) 0.53873(16) 0.35838(11) 0.0599(7) Uani 1 1 d . . .
C63B C 0.5476(4) 0.4926(3) 0.34756(18) 0.0458(11) Uani 1 1 d . . .
F64B F 0.6165(2) 0.54446(17) 0.40863(11) 0.0657(8) Uani 1 1 d . . .
C64B C 0.6303(4) 0.4963(3) 0.37218(18) 0.0473(11) Uani 1 1 d . . .
F65B F 0.8078(2) 0.45293(15) 0.38392(11) 0.0578(7) Uani 1 1 d . . .
C65B C 0.7266(4) 0.4494(2) 0.35984(17) 0.0429(11) Uani 1 1 d . . .
F66B F 0.8389(2) 0.35556(15) 0.31412(10) 0.0524(7) Uani 1 1 d . . .
C66B C 0.7399(4) 0.3989(2) 0.32341(17) 0.0417(11) Uani 1 1 d . . .
C71B C 0.5747(3) 0.2860(2) 0.26125(16) 0.0394(10) Uani 1 1 d . . .
F72B F 0.5212(2) 0.30211(16) 0.34819(9) 0.0558(7) Uani 1 1 d . . .
C72B C 0.5145(4) 0.2708(3) 0.30548(16) 0.0444(11) Uani 1 1 d . . .
F73B F 0.3900(3) 0.21150(19) 0.35564(11) 0.0723(9) Uani 1 1 d . . .
C73B C 0.4454(4) 0.2229(3) 0.31079(17) 0.0518(13) Uani 1 1 d . . .
F74B F 0.3670(3) 0.14105(19) 0.27558(12) 0.0790(10) Uani 1 1 d . . .
C74B C 0.4340(4) 0.1880(3) 0.27072(19) 0.0547(13) Uani 1 1 d . . .
F75B F 0.4829(3) 0.16414(18) 0.18566(11) 0.0727(9) Uani 1 1 d . . .
C75B C 0.4919(4) 0.1999(3) 0.22580(18) 0.0539(13) Uani 1 1 d . . .
F76B F 0.6170(2) 0.25473(15) 0.17673(9) 0.0557(7) Uani 1 1 d . . .
C76B C 0.5598(4) 0.2471(3) 0.22195(17) 0.0455(11) Uani 1 1 d . . .
C81B C 0.6566(4) 0.3972(2) 0.20319(16) 0.0428(11) Uani 1 1 d . . .
F82B F 0.4821(2) 0.39593(15) 0.19092(10) 0.0540(7) Uani 1 1 d . . .
C82B C 0.5693(4) 0.4241(3) 0.17877(17) 0.0487(12) Uani 1 1 d . . .
F83B F 0.4774(3) 0.50069(17) 0.11785(11) 0.0676(8) Uani 1 1 d . . .
C83B C 0.5642(4) 0.4795(3) 0.14080(18) 0.0517(13) Uani 1 1 d . . .
F84B F 0.6446(3) 0.56504(18) 0.08821(11) 0.0802(10) Uani 1 1 d . . .
C84B C 0.6485(5) 0.5120(3) 0.12587(18) 0.0585(14) Uani 1 1 d . . .
F85B F 0.8203(3) 0.52098(18) 0.13567(12) 0.0767(9) Uani 1 1 d . . .
C85B C 0.7368(5) 0.4891(3) 0.14910(19) 0.0570(14) Uani 1 1 d . . .
F86B F 0.8275(2) 0.41512(16) 0.20895(11) 0.0609(8) Uani 1 1 d . . .
C86B C 0.7382(4) 0.4343(3) 0.18676(18) 0.0523(12) Uani 1 1 d . . .
C91B C 0.7762(4) 0.2682(3) 0.24585(17) 0.0437(11) Uani 1 1 d . . .
F92B F 0.8284(2) 0.28631(18) 0.15856(10) 0.0664(8) Uani 1 1 d . . .
C92B C 0.8417(4) 0.2463(3) 0.20215(19) 0.0502(12) Uani 1 1 d . . .
F93B F 0.9848(3) 0.1665(2) 0.15549(13) 0.0865(11) Uani 1 1 d . . .
C93B C 0.9233(4) 0.1830(3) 0.1994(2) 0.0600(14) Uani 1 1 d . . .
F94B F 1.0175(3) 0.0740(2) 0.23869(16) 0.0958(12) Uani 1 1 d . . .
C94B C 0.9411(4) 0.1372(3) 0.2411(2) 0.0608(14) Uani 1 1 d . . .
F95B F 0.8940(3) 0.11071(17) 0.32674(13) 0.0746(9) Uani 1 1 d . . .
C95B C 0.8794(4) 0.1559(3) 0.2850(2) 0.0559(13) Uani 1 1 d . . .
F96B F 0.7400(2) 0.23319(15) 0.33176(10) 0.0528(7) Uani 1 1 d . . .
C96B C 0.8001(4) 0.2195(3) 0.28668(18) 0.0467(11) Uani 1 1 d . . .

loop_
_atom_site_aniso_label
_atom_site_aniso_U_11
_atom_site_aniso_U_22
_atom_site_aniso_U_33
_atom_site_aniso_U_23
_atom_site_aniso_U_13
_atom_site_aniso_U_12
Zr1A 0.0502(3) 0.0481(3) 0.0524(3) 0.0011(2) -0.0207(2) -0.0207(2)
P1A 0.0353(6) 0.0449(6) 0.0381(6) 0.0018(5) -0.0080(5) -0.0136(5)
Cl1A 0.0369(7) 0.0674(8) 0.0913(10) 0.0045(7) -0.0082(7) -0.0066(6)
O1A 0.0420(18) 0.0533(19) 0.056(2) 0.0120(15) -0.0199(16) -0.0157(15)
C1A 0.032(2) 0.042(2) 0.044(3) -0.0001(19) -0.009(2) -0.0108(19)
C2A 0.042(3) 0.049(3) 0.054(3) 0.013(2) -0.009(2) -0.016(2)
C11A 0.079(4) 0.087(4) 0.082(4) 0.012(4) -0.053(4) -0.012(4)
C12A 0.064(4) 0.049(3) 0.108(5) 0.009(3) -0.035(4) -0.011(3)
C13A 0.047(3) 0.065(4) 0.088(4) -0.012(3) -0.020(3) -0.011(3)
C14A 0.046(3) 0.068(4) 0.100(5) 0.005(3) -0.021(3) -0.017(3)
C15A 0.059(4) 0.080(4) 0.105(5) -0.007(4) -0.039(4) -0.023(3)
C16A 0.116(7) 0.098(6) 0.105(6) -0.046(5) 0.026(6) -0.051(5)
C17A 0.103(6) 0.069(4) 0.118(7) -0.038(4) -0.037(5) 0.004(4)
C18A 0.148(8) 0.044(4) 0.122(7) -0.028(4) 0.022(6) -0.047(4)
C19A 0.104(6) 0.096(6) 0.144(8) -0.052(6) -0.043(6) -0.035(5)
C20A 0.192(11) 0.103(6) 0.077(5) -0.030(4) -0.033(7) -0.039(7)
C21A 0.050(3) 0.045(3) 0.033(2) -0.0005(19) -0.009(2) -0.014(2)
C22A 0.061(3) 0.051(3) 0.045(3) 0.002(2) -0.018(2) -0.026(2)
C23A 0.094(5) 0.080(4) 0.054(3) 0.015(3) -0.034(3) -0.048(4)
C24A 0.097(5) 0.091(4) 0.051(3) 0.017(3) -0.032(3) -0.044(4)
C25A 0.087(4) 0.069(4) 0.051(3) 0.017(3) -0.023(3) -0.040(3)
C26A 0.055(3) 0.053(3) 0.052(3) 0.008(2) -0.012(2) -0.024(2)
C31A 0.041(3) 0.050(3) 0.041(3) -0.005(2) -0.007(2) -0.016(2)
C32A 0.052(3) 0.064(3) 0.043(3) -0.003(2) -0.004(2) -0.014(3)
C33A 0.072(4) 0.081(4) 0.047(3) -0.001(3) 0.003(3) -0.031(3)
C34A 0.061(4) 0.071(4) 0.059(4) -0.015(3) 0.014(3) -0.024(3)
C35A 0.048(3) 0.047(3) 0.091(4) -0.011(3) 0.000(3) -0.013(2)
C36A 0.042(3) 0.049(3) 0.053(3) -0.005(2) -0.006(2) -0.017(2)
C41A 0.034(2) 0.048(3) 0.046(3) 0.006(2) -0.012(2) -0.014(2)
C42A 0.044(3) 0.056(3) 0.048(3) 0.007(2) -0.002(2) -0.017(2)
C43A 0.043(3) 0.082(4) 0.063(4) 0.023(3) -0.008(3) -0.024(3)
C44A 0.055(4) 0.087(4) 0.075(4) 0.013(3) -0.026(3) -0.037(3)
C45A 0.066(4) 0.070(4) 0.066(4) 0.005(3) -0.027(3) -0.033(3)
C46A 0.056(3) 0.052(3) 0.041(3) 0.004(2) -0.017(2) -0.020(2)
C3A 0.039(3) 0.044(3) 0.049(3) 0.002(2) -0.007(2) -0.010(2)
C51A 0.040(8) 0.036(9) 0.037(9) -0.010(7) -0.007(6) -0.008(6)
C52A 0.027(7) 0.048(8) 0.042(8) 0.007(6) 0.006(6) -0.004(6)
C53A 0.047(8) 0.058(9) 0.059(9) 0.002(7) -0.001(7) -0.008(7)
C54A 0.058(9) 0.063(10) 0.064(10) 0.009(8) -0.001(7) -0.023(7)
C55A 0.081(10) 0.091(10) 0.084(10) 0.015(8) -0.008(8) -0.014(8)
C56A 0.069(9) 0.090(10) 0.087(10) 0.009(8) -0.012(8) -0.023(8)
C51C 0.031(4) 0.031(4) 0.033(4) -0.008(4) 0.001(3) -0.007(3)
C52C 0.068(6) 0.106(8) 0.088(7) 0.039(6) -0.027(5) -0.025(5)
C53C 0.066(5) 0.110(8) 0.092(7) 0.029(6) -0.015(5) -0.035(5)
C54C 0.056(5) 0.061(5) 0.063(6) 0.006(5) 0.002(4) -0.024(4)
C55C 0.052(4) 0.046(4) 0.079(6) 0.015(4) -0.005(4) -0.008(3)
C56C 0.041(4) 0.052(4) 0.075(5) 0.001(4) -0.007(4) -0.009(3)
C101 0.038(2) 0.043(2) 0.040(3) 0.004(2) -0.010(2) -0.013(2)
C102 0.035(2) 0.050(3) 0.039(2) 0.000(2) -0.005(2) -0.008(2)
C103 0.043(3) 0.053(3) 0.041(3) 0.004(2) -0.010(2) -0.016(2)
C104 0.036(3) 0.048(3) 0.053(3) 0.009(2) -0.006(2) -0.013(2)
C105 0.046(3) 0.047(3) 0.049(3) -0.006(2) 0.006(2) -0.007(2)
C106 0.052(3) 0.048(3) 0.037(2) -0.003(2) -0.008(2) -0.015(2)
B1A 0.054(3) 0.055(3) 0.038(3) -0.003(2) -0.005(3) -0.025(3)
C61A 0.067(3) 0.050(3) 0.033(2) 0.004(2) -0.014(2) -0.027(3)
F62A 0.0576(18) 0.0678(19) 0.0583(18) -0.0004(14) -0.0115(15) -0.0165(15)
C62A 0.063(3) 0.058(3) 0.043(3) 0.007(2) -0.023(3) -0.034(3)
F63A 0.074(3) 0.087(3) 0.123(3) 0.023(2) -0.044(2) -0.020(2)
C63A 0.061(4) 0.060(3) 0.092(5) 0.001(3) -0.034(3) -0.026(3)
F64A 0.151(4) 0.099(3) 0.106(3) 0.053(2) -0.073(3) -0.045(3)
C64A 0.110(5) 0.075(4) 0.062(4) 0.033(3) -0.051(4) -0.056(4)
F65A 0.184(4) 0.110(3) 0.046(2) 0.0297(19) -0.018(2) -0.057(3)
C65A 0.121(6) 0.070(4) 0.052(4) 0.014(3) -0.024(4) -0.046(4)
F66A 0.126(3) 0.081(2) 0.0423(17) 0.0066(16) 0.0100(19) -0.027(2)
C66A 0.087(4) 0.058(3) 0.046(3) 0.003(3) -0.015(3) -0.034(3)
C71A 0.059(3) 0.052(3) 0.034(2) -0.001(2) -0.005(2) -0.020(2)
F72A 0.080(2) 0.071(2) 0.0531(17) -0.0110(14) -0.0139(16) -0.0258(17)
C72A 0.065(4) 0.068(3) 0.045(3) 0.002(3) -0.011(3) -0.025(3)
F73A 0.126(3) 0.104(3) 0.063(2) -0.039(2) -0.021(2) 0.001(2)
C73A 0.089(5) 0.078(4) 0.042(3) -0.016(3) -0.006(3) -0.005(4)
F74A 0.088(3) 0.157(4) 0.071(2) -0.031(2) 0.000(2) 0.018(3)
C74A 0.062(4) 0.089(4) 0.058(4) -0.009(3) 0.001(3) 0.002(3)
F75A 0.060(2) 0.125(3) 0.090(3) -0.012(2) -0.0080(19) -0.007(2)
C75A 0.066(4) 0.083(4) 0.056(4) -0.001(3) -0.004(3) -0.019(3)
F76A 0.0606(19) 0.084(2) 0.0638(19) -0.0159(16) -0.0170(16) -0.0179(16)
C76A 0.061(4) 0.067(3) 0.044(3) -0.007(2) -0.005(3) -0.019(3)
C81A 0.055(3) 0.045(3) 0.043(3) 0.003(2) -0.012(2) -0.019(2)
F82A 0.081(2) 0.079(2) 0.0603(19) 0.0059(15) -0.0025(17) -0.0480(18)
C82A 0.063(3) 0.053(3) 0.053(3) 0.003(2) -0.013(3) -0.022(3)
F83A 0.099(3) 0.083(2) 0.105(3) 0.012(2) -0.034(2) -0.060(2)
C83A 0.069(4) 0.058(3) 0.074(4) 0.006(3) -0.025(3) -0.031(3)
F84A 0.116(3) 0.069(2) 0.105(3) -0.0123(19) -0.064(2) -0.029(2)
C84A 0.075(4) 0.049(3) 0.069(4) -0.012(3) -0.040(3) -0.014(3)
F85A 0.088(2) 0.081(2) 0.058(2) -0.0269(16) -0.0171(18) -0.0052(18)
C85A 0.060(3) 0.057(3) 0.052(3) -0.014(2) -0.020(3) -0.005(3)
F86A 0.0590(18) 0.0681(18) 0.0415(15) -0.0063(13) -0.0005(13) -0.0204(15)
C86A 0.047(3) 0.050(3) 0.046(3) -0.001(2) -0.016(2) -0.007(2)
C91A 0.059(3) 0.051(3) 0.026(2) -0.0039(19) -0.008(2) -0.022(2)
F92A 0.080(2) 0.076(2) 0.0645(19) 0.0150(16) -0.0356(17) -0.0410(17)
C92A 0.063(3) 0.058(3) 0.043(3) 0.001(2) -0.013(2) -0.028(3)
F93A 0.082(2) 0.109(3) 0.098(3) 0.018(2) -0.024(2) -0.061(2)
C93A 0.068(4) 0.075(4) 0.059(3) -0.002(3) -0.009(3) -0.043(3)
F94A 0.128(3) 0.125(3) 0.080(2) 0.033(2) -0.021(2) -0.093(3)
C94A 0.090(5) 0.072(4) 0.056(3) 0.014(3) -0.003(3) -0.053(3)
F95A 0.140(3) 0.089(2) 0.066(2) 0.0360(18) -0.042(2) -0.065(2)
C95A 0.091(4) 0.056(3) 0.043(3) 0.006(2) -0.014(3) -0.037(3)
F96A 0.069(2) 0.0610(17) 0.0547(17) 0.0090(13) -0.0247(15) -0.0237(15)
C96A 0.059(3) 0.050(3) 0.046(3) -0.003(2) -0.013(2) -0.022(2)
Zr1B 0.0408(3) 0.0445(2) 0.0371(2) 0.00365(18) -0.00758(19) -0.01345(19)
P1B 0.0420(7) 0.0525(7) 0.0418(7) 0.0018(5) -0.0110(5) -0.0160(6)
Cl1B 0.0872(13) 0.1140(15) 0.164(2) -0.0443(14) -0.0423(13) -0.0403(11)
O1B 0.053(2) 0.0529(19) 0.0363(17) 0.0019(14) -0.0077(15) -0.0177(16)
C1B 0.045(3) 0.050(3) 0.050(3) 0.002(2) -0.003(2) -0.015(2)
C2B 0.049(3) 0.054(3) 0.044(3) 0.002(2) -0.009(2) -0.021(2)
C3B 0.051(3) 0.043(3) 0.039(3) 0.000(2) 0.001(2) -0.011(2)
C11B 0.071(4) 0.092(5) 0.074(4) 0.018(4) -0.010(3) -0.053(4)
C12B 0.043(3) 0.086(4) 0.098(5) -0.003(4) -0.017(3) -0.025(3)
C13B 0.068(4) 0.066(4) 0.076(4) 0.005(3) -0.033(3) -0.030(3)
C14B 0.068(4) 0.062(3) 0.071(4) -0.017(3) -0.008(3) -0.031(3)
C15B 0.075(4) 0.047(3) 0.100(5) 0.008(3) -0.037(4) -0.033(3)
C16B 0.068(4) 0.070(4) 0.054(3) -0.013(3) 0.008(3) -0.013(3)
C17B 0.043(3) 0.073(4) 0.109(5) -0.030(4) -0.015(4) 0.007(3)
C18B 0.099(5) 0.048(3) 0.059(4) -0.002(3) -0.027(4) 0.012(3)
C19B 0.065(4) 0.043(3) 0.060(3) -0.008(2) -0.003(3) -0.012(2)
C20B 0.066(4) 0.055(3) 0.050(3) -0.012(2) -0.013(3) -0.004(3)
C21B 0.046(3) 0.043(2) 0.039(2) 0.0000(19) -0.013(2) -0.012(2)
C22B 0.055(3) 0.052(3) 0.029(2) 0.0033(19) -0.012(2) -0.019(2)
C23B 0.057(3) 0.054(3) 0.042(3) 0.001(2) -0.005(2) -0.009(2)
C24B 0.066(4) 0.057(3) 0.039(3) 0.012(2) -0.008(2) -0.015(3)
C25B 0.069(4) 0.055(3) 0.044(3) 0.010(2) -0.024(3) -0.013(3)
C26B 0.057(3) 0.052(3) 0.051(3) 0.007(2) -0.018(2) -0.015(2)
C31B 0.044(3) 0.048(3) 0.043(3) -0.001(2) -0.012(2) -0.011(2)
C32B 0.061(3) 0.059(3) 0.050(3) -0.009(2) -0.012(3) -0.019(3)
C33B 0.077(4) 0.074(4) 0.045(3) -0.010(3) -0.016(3) -0.010(3)
C34B 0.070(4) 0.081(4) 0.073(4) -0.027(3) -0.032(3) -0.005(3)
C35B 0.077(4) 0.065(4) 0.077(4) -0.012(3) -0.019(3) -0.028(3)
C36B 0.057(3) 0.061(3) 0.058(3) -0.001(3) -0.015(3) -0.018(3)
C41B 0.040(3) 0.055(3) 0.057(3) 0.009(2) -0.011(2) -0.014(2)
C42B 0.047(3) 0.077(4) 0.074(4) -0.005(3) -0.013(3) -0.020(3)
C43B 0.046(3) 0.081(4) 0.102(5) -0.017(4) -0.012(3) -0.013(3)
C44B 0.046(3) 0.071(4) 0.127(6) 0.008(4) -0.026(4) -0.020(3)
C45B 0.067(4) 0.073(4) 0.093(5) 0.012(3) -0.043(4) -0.034(3)
C46B 0.063(4) 0.059(3) 0.066(3) 0.007(3) -0.030(3) -0.020(3)
C51B 0.057(3) 0.050(3) 0.038(3) 0.003(2) -0.004(2) -0.010(2)
C52B 0.097(5) 0.089(4) 0.068(4) 0.029(3) -0.028(4) -0.049(4)
C53B 0.115(6) 0.096(5) 0.067(4) 0.043(4) -0.029(4) -0.048(4)
C54B 0.098(5) 0.084(4) 0.052(3) 0.017(3) -0.033(3) -0.013(4)
C55B 0.090(5) 0.079(4) 0.047(3) 0.006(3) -0.025(3) -0.026(3)
C56B 0.077(4) 0.053(3) 0.052(3) 0.007(2) -0.016(3) -0.028(3)
C111 0.042(3) 0.058(3) 0.044(3) 0.000(2) -0.003(2) -0.018(2)
C112 0.048(3) 0.100(4) 0.056(3) -0.017(3) -0.002(3) -0.023(3)
C113 0.057(4) 0.115(5) 0.075(4) -0.037(4) -0.012(3) -0.020(4)
C114 0.056(4) 0.075(4) 0.095(5) -0.021(3) -0.019(3) -0.019(3)
C115 0.054(3) 0.080(4) 0.073(4) -0.001(3) -0.005(3) -0.030(3)
C116 0.065(4) 0.086(4) 0.046(3) -0.004(3) -0.007(3) -0.033(3)
B1B 0.044(3) 0.047(3) 0.035(3) 0.000(2) -0.007(2) -0.016(2)
C61B 0.036(2) 0.041(2) 0.039(2) 0.0008(19) -0.003(2) -0.015(2)
F62B 0.0370(14) 0.0623(16) 0.0468(15) -0.0022(12) -0.0122(12) -0.0163(12)
C62B 0.042(3) 0.050(3) 0.039(2) 0.001(2) -0.009(2) -0.020(2)
F63B 0.0412(16) 0.0659(18) 0.0713(19) -0.0221(15) -0.0044(14) -0.0049(14)
C63B 0.038(3) 0.050(3) 0.051(3) 0.000(2) -0.003(2) -0.016(2)
F64B 0.0608(19) 0.0718(19) 0.072(2) -0.0313(16) -0.0098(16) -0.0196(16)
C64B 0.052(3) 0.044(3) 0.051(3) -0.008(2) -0.007(2) -0.019(2)
F65B 0.0529(17) 0.0609(17) 0.0699(19) -0.0105(14) -0.0270(15) -0.0185(14)
C65B 0.043(3) 0.045(3) 0.048(3) 0.001(2) -0.015(2) -0.019(2)
F66B 0.0386(15) 0.0552(16) 0.0668(18) -0.0113(13) -0.0134(13) -0.0100(13)
C66B 0.038(3) 0.039(2) 0.048(3) -0.001(2) -0.003(2) -0.009(2)
C71B 0.042(3) 0.039(2) 0.042(3) 0.0020(19) -0.013(2) -0.014(2)
F72B 0.0682(19) 0.0713(18) 0.0371(15) 0.0009(13) -0.0077(13) -0.0355(15)
C72B 0.055(3) 0.054(3) 0.031(2) 0.000(2) -0.009(2) -0.025(2)
F73B 0.081(2) 0.093(2) 0.0553(18) -0.0010(16) 0.0046(16) -0.0526(19)
C73B 0.051(3) 0.067(3) 0.040(3) 0.010(2) -0.001(2) -0.028(3)
F74B 0.090(2) 0.090(2) 0.078(2) -0.0075(18) -0.0087(19) -0.063(2)
C74B 0.063(3) 0.056(3) 0.058(3) -0.001(2) -0.013(3) -0.037(3)
F75B 0.089(2) 0.087(2) 0.0614(19) -0.0213(16) -0.0097(17) -0.0532(19)
C75B 0.067(4) 0.061(3) 0.045(3) -0.008(2) -0.014(3) -0.031(3)
F76B 0.0693(19) 0.0649(18) 0.0416(15) -0.0090(13) -0.0043(14) -0.0322(15)
C76B 0.051(3) 0.051(3) 0.038(3) 0.000(2) -0.008(2) -0.019(2)
C81B 0.048(3) 0.045(3) 0.038(2) -0.002(2) -0.009(2) -0.015(2)
F82B 0.0521(17) 0.0629(17) 0.0525(16) 0.0058(13) -0.0169(13) -0.0203(14)
C82B 0.058(3) 0.052(3) 0.042(3) -0.004(2) -0.009(2) -0.021(2)
F83B 0.082(2) 0.0680(19) 0.0535(18) 0.0058(14) -0.0277(16) -0.0090(17)
C83B 0.065(3) 0.046(3) 0.042(3) 0.002(2) -0.013(3) -0.005(3)
F84B 0.111(3) 0.071(2) 0.0589(19) 0.0251(16) -0.0111(18) -0.0307(19)
C84B 0.077(4) 0.052(3) 0.043(3) 0.007(2) -0.006(3) -0.012(3)
F85B 0.080(2) 0.073(2) 0.079(2) 0.0125(17) 0.0051(18) -0.0389(18)
C85B 0.068(4) 0.056(3) 0.047(3) -0.002(2) 0.011(3) -0.028(3)
F86B 0.0535(18) 0.0675(18) 0.0677(19) 0.0059(15) -0.0099(15) -0.0282(15)
C86B 0.055(3) 0.057(3) 0.049(3) -0.001(2) -0.007(2) -0.022(3)
C91B 0.048(3) 0.050(3) 0.041(3) -0.006(2) -0.007(2) -0.025(2)
F92B 0.072(2) 0.084(2) 0.0441(17) -0.0097(15) 0.0046(15) -0.0238(17)
C92B 0.047(3) 0.059(3) 0.051(3) -0.013(2) -0.001(2) -0.023(2)
F93B 0.057(2) 0.115(3) 0.087(2) -0.043(2) 0.0152(18) -0.0216(19)
C93B 0.044(3) 0.076(4) 0.065(4) -0.026(3) 0.004(3) -0.024(3)
F94B 0.055(2) 0.079(2) 0.146(3) -0.033(2) -0.017(2) 0.0125(18)
C94B 0.041(3) 0.060(3) 0.085(4) -0.015(3) -0.011(3) -0.013(3)
F95B 0.072(2) 0.0601(19) 0.091(2) 0.0094(17) -0.0315(18) -0.0051(16)
C95B 0.048(3) 0.050(3) 0.076(4) -0.002(3) -0.019(3) -0.017(2)
F96B 0.0588(18) 0.0541(16) 0.0459(16) 0.0043(12) -0.0111(14) -0.0135(13)
C96B 0.044(3) 0.055(3) 0.047(3) -0.006(2) -0.011(2) -0.019(2)

loop_
_atom_type_symbol
_atom_type_description
_atom_type_scat_dispersion_real
_atom_type_scat_dispersion_imag
_atom_type_scat_source
C C 0.0033 0.0016 'International Tables Vol C Tables 4.2.6.8 and 6.1.1.4'
H H 0.0000 0.0000 'International Tables Vol C Tables 4.2.6.8 and 6.1.1.4'
B B 0.0013 0.0007 'International Tables Vol C Tables 4.2.6.8 and 6.1.1.4'
O O 0.0106 0.0060 'International Tables Vol C Tables 4.2.6.8 and 6.1.1.4'
F F 0.0171 0.0103 'International Tables Vol C Tables 4.2.6.8 and 6.1.1.4'
P P 0.1023 0.0942 'International Tables Vol C Tables 4.2.6.8 and 6.1.1.4'
Cl Cl 0.1484 0.1585 'International Tables Vol C Tables 4.2.6.8 and 6.1.1.4'
Zr Zr -2.9673 0.5597 'International Tables Vol C Tables 4.2.6.8 and 6.1.1.4'

loop_
_geom_angle_atom_site_label_1
_geom_angle_atom_site_label_2
_geom_angle_atom_site_label_3
_geom_angle
O1A Zr1A C22A 96.77(14)
O1A Zr1A C19A 124.3(3)
C22A Zr1A C19A 118.8(3)
O1A Zr1A C18A 92.5(3)
C22A Zr1A C18A 129.7(2)
C19A Zr1A C18A 31.9(3)
O1A Zr1A C20A 133.9(3)
C22A Zr1A C20A 87.6(3)
C19A Zr1A C20A 31.3(3)
C18A Zr1A C20A 53.0(3)
O1A Zr1A C17A 81.4(2)
C22A Zr1A C17A 100.2(3)
C19A Zr1A C17A 52.9(3)
C18A Zr1A C17A 33.0(2)
C20A Zr1A C17A 52.8(3)
O1A Zr1A C11A 134.15(19)
C22A Zr1A C11A 91.8(2)
C19A Zr1A C11A 88.9(3)
C18A Zr1A C11A 115.8(3)
C20A Zr1A C11A 91.3(3)
C17A Zr1A C11A 141.0(2)
O1A Zr1A C15A 119.55(19)
C22A Zr1A C15A 123.73(19)
C19A Zr1A C15A 75.9(3)
C18A Zr1A C15A 92.5(3)
C20A Zr1A C15A 94.3(4)
C17A Zr1A C15A 124.9(3)
C11A Zr1A C15A 32.1(2)
O1A Zr1A C16A 104.7(3)
C22A Zr1A C16A 76.9(2)
C19A Zr1A C16A 52.0(3)
C18A Zr1A C16A 52.9(3)
C20A Zr1A C16A 31.8(3)
C17A Zr1A C16A 31.3(2)
C11A Zr1A C16A 121.1(3)
C15A Zr1A C16A 125.2(3)
O1A Zr1A C14A 88.20(17)
C22A Zr1A C14A 128.63(18)
C19A Zr1A C14A 98.7(3)
C18A Zr1A C14A 100.9(2)
C20A Zr1A C14A 124.0(4)
C17A Zr1A C14A 131.0(3)
C11A Zr1A C14A 53.0(2)
C15A Zr1A C14A 31.97(19)
C16A Zr1A C14A 150.5(2)
O1A Zr1A C12A 106.70(18)
C22A Zr1A C12A 77.29(19)
C19A Zr1A C12A 121.2(3)
C18A Zr1A C12A 145.4(3)
C20A Zr1A C12A 119.0(3)
C17A Zr1A C12A 171.7(3)
C11A Zr1A C12A 32.39(19)
C15A Zr1A C12A 53.0(2)
C16A Zr1A C12A 141.2(3)
C14A Zr1A C12A 52.66(19)
O1A Zr1A C13A 80.98(17)
C22A Zr1A C13A 98.46(18)
C19A Zr1A C13A 128.2(2)
C18A Zr1A C13A 131.8(2)
C20A Zr1A C13A 143.9(3)
C17A Zr1A C13A 155.7(3)
C11A Zr1A C13A 53.2(2)
C15A Zr1A C13A 53.0(2)
C16A Zr1A C13A 173.0(3)
C14A Zr1A C13A 31.83(17)
C12A Zr1A C13A 31.75(19)
C31A P1A C41A 106.9(2)
C31A P1A C21A 110.3(2)
C41A P1A C21A 107.6(2)
C31A P1A C1A 112.1(2)
C41A P1A C1A 108.1(2)
C21A P1A C1A 111.6(2)
C3A O1A Zr1A 153.2(3)
C2A C1A C101 108.8(3)
C2A C1A P1A 116.8(3)
C101 C1A P1A 112.3(3)
C2A C1A H1A 106.1
C101 C1A H1A 106.1
P1A C1A H1A 106.1
C3A C2A C1A 125.0(4)
C3A C2A H2A 117.5
C1A C2A H2A 117.5
C15A C11A C12A 107.7(6)
C15A C11A Zr1A 74.3(3)
C12A C11A Zr1A 75.0(3)
C15A C11A H11A 126.2
C12A C11A H11A 126.2
Zr1A C11A H11A 116.7
C13A C12A C11A 107.8(5)
C13A C12A Zr1A 74.2(3)
C11A C12A Zr1A 72.6(3)
C13A C12A H12A 126.1
C11A C12A H12A 126.1
Zr1A C12A H12A 118.9
C12A C13A C14A 107.9(6)
C12A C13A Zr1A 74.0(3)
C14A C13A Zr1A 73.7(3)
C12A C13A H13A 126.0
C14A C13A H13A 126.0
Zr1A C13A H13A 118.2
C15A C14A C13A 108.4(6)
C15A C14A Zr1A 73.4(4)
C13A C14A Zr1A 74.5(3)
C15A C14A H14A 125.8
C13A C14A H14A 125.8
Zr1A C14A H14A 118.2
C11A C15A C14A 108.2(6)
C11A C15A Zr1A 73.7(3)
C14A C15A Zr1A 74.6(3)
C11A C15A H15A 125.9
C14A C15A H15A 125.9
Zr1A C15A H15A 117.8
C17A C16A C20A 109.1(8)
C17A C16A Zr1A 73.8(4)
C20A C16A Zr1A 73.5(5)
C17A C16A H16A 125.5
C20A C16A H16A 125.5
Zr1A C16A H16A 119.0
C16A C17A C18A 107.3(8)
C16A C17A Zr1A 74.9(4)
C18A C17A Zr1A 73.1(4)
C16A C17A H17A 126.3
C18A C17A H17A 126.3
Zr1A C17A H17A 117.7
C19A C18A C17A 105.8(7)
C19A C18A Zr1A 73.8(4)
C17A C18A Zr1A 73.9(4)
C19A C18A H18A 127.1
C17A C18A H18A 127.1
Zr1A C18A H18A 117.4
C20A C19A C18A 110.4(8)
C20A C19A Zr1A 75.0(4)
C18A C19A Zr1A 74.3(4)
C20A C19A H19A 124.8
C18A C19A H19A 124.8
Zr1A C19A H19A 117.6
C19A C20A C16A 107.4(8)
C19A C20A Zr1A 73.7(5)
C16A C20A Zr1A 74.6(4)
C19A C20A H20A 126.3
C16A C20A H20A 126.3
Zr1A C20A H20A 117.4
C26A C21A C22A 121.2(4)
C26A C21A P1A 115.4(4)
C22A C21A P1A 123.3(3)
C23A C22A C21A 114.3(4)
C23A C22A Zr1A 111.3(3)
C21A C22A Zr1A 134.3(3)
C24A C23A C22A 124.7(5)
C24A C23A H23A 117.7
C22A C23A H23A 117.7
C23A C24A C25A 120.1(5)
C23A C24A H24A 120.0
C25A C24A H24A 120.0
C26A C25A C24A 118.5(5)
C26A C25A H25A 120.8
C24A C25A H25A 120.8
C25A C26A C21A 121.2(5)
C25A C26A H26A 119.4
C21A C26A H26A 119.4
C36A C31A C32A 120.0(4)
C36A C31A P1A 118.9(3)
C32A C31A P1A 120.9(4)
C33A C32A C31A 119.0(5)
C33A C32A H32A 120.5
C31A C32A H32A 120.5
C34A C33A C32A 120.2(5)
C34A C33A H33A 119.9
C32A C33A H33A 119.9
C35A C34A C33A 120.4(5)
C35A C34A H34A 119.8
C33A C34A H34A 119.8
C34A C35A C36A 120.7(5)
C34A C35A H35A 119.6
C36A C35A H35A 119.6
C31A C36A C35A 119.7(5)
C31A C36A H36A 120.2
C35A C36A H36A 120.2
C46A C41A C42A 119.7(4)
C46A C41A P1A 120.6(4)
C42A C41A P1A 119.5(4)
C43A C42A C41A 119.0(5)
C43A C42A H42A 120.5
C41A C42A H42A 120.5
C44A C43A C42A 120.4(5)
C44A C43A H43A 119.8
C42A C43A H43A 119.8
C43A C44A C45A 121.1(5)
C43A C44A H44A 119.5
C45A C44A H44A 119.5
C44A C45A C46A 119.7(5)
C44A C45A H45A 120.1
C46A C45A H45A 120.1
C45A C46A C41A 120.0(5)
C45A C46A H46A 120.0
C41A C46A H46A 120.0
C2A C3A O1A 119.8(4)
C2A C3A C51A 121.9(8)
O1A C3A C51A 116.9(8)
C2A C3A C51C 123.6(5)
O1A C3A C51C 116.3(5)
C51A C3A C51C 16.8(10)
C52A C51A C56A 113.9(13)
C52A C51A C3A 122.5(13)
C56A C51A C3A 123.5(14)
C51A C52A C53A 122.7(15)
C51A C52A H52A 118.7
C53A C52A H52A 118.7
C54A C53A C52A 121.0(16)
C54A C53A H53A 119.5
C52A C53A H53A 119.5
C53A C54A C55A 115.7(16)
C53A C54A H54A 122.1
C55A C54A H54A 122.1
C54A C55A C56A 120.1(17)
C54A C55A H55A 120.0
C56A C55A H55A 120.0
C55A C56A C51A 122.7(16)
C55A C56A H56A 118.6
C51A C56A H56A 118.6
C52C C51C C56C 114.0(7)
C52C C51C C3A 123.0(7)
C56C C51C C3A 122.7(6)
C51C C52C C53C 124.6(9)
C51C C52C H52C 117.7
C53C C52C H52C 117.7
C54C C53C C52C 120.5(9)
C54C C53C H53C 119.7
C52C C53C H53C 119.7
C53C C54C C55C 116.9(8)
C53C C54C H54C 121.5
C55C C54C H54C 121.5
C54C C55C C56C 122.4(7)
C54C C55C H55C 118.8
C56C C55C H55C 118.8
C51C C56C C55C 120.8(7)
C51C C56C H56C 119.6
C55C C56C H56C 119.6
C106 C101 C102 118.5(4)
C106 C101 C1A 120.4(4)
C102 C101 C1A 120.9(4)
C103 C102 C101 121.0(4)
C103 C102 H102 119.5
C101 C102 H102 119.5
C102 C103 C104 119.2(5)
C102 C103 H103 120.4
C104 C103 H103 120.4
C105 C104 C103 120.7(4)
C105 C104 Cl1A 120.2(4)
C103 C104 Cl1A 119.1(4)
C106 C105 C104 119.2(5)
C106 C105 H105 120.4
C104 C105 H105 120.4
C105 C106 C101 121.5(5)
C105 C106 H106 119.3
C101 C106 H106 119.3
C91A B1A C71A 105.7(4)
C91A B1A C81A 113.9(4)
C71A B1A C81A 111.6(4)
C91A B1A C61A 111.9(4)
C71A B1A C61A 113.1(4)
C81A B1A C61A 100.8(4)
C62A C61A C66A 113.2(4)
C62A C61A B1A 118.7(4)
C66A C61A B1A 127.8(5)
F62A C62A C63A 116.8(5)
F62A C62A C61A 118.8(4)
C63A C62A C61A 124.4(5)
F63A C63A C62A 119.9(6)
F63A C63A C64A 121.0(6)
C62A C63A C64A 119.0(6)
C65A C64A F64A 122.9(6)
C65A C64A C63A 119.2(5)
F64A C64A C63A 117.9(7)
C64A C65A F65A 118.8(6)
C64A C65A C66A 121.1(6)
F65A C65A C66A 120.1(7)
F66A C66A C65A 115.3(5)
F66A C66A C61A 121.5(5)
C65A C66A C61A 123.1(6)
C72A C71A C76A 112.1(5)
C72A C71A B1A 120.4(5)
C76A C71A B1A 127.4(4)
F72A C72A C71A 118.0(5)
F72A C72A C73A 117.1(5)
C71A C72A C73A 124.9(5)
F73A C73A C74A 120.8(6)
F73A C73A C72A 119.8(6)
C74A C73A C72A 119.4(6)
F74A C74A C75A 121.1(6)
F74A C74A C73A 120.0(6)
C75A C74A C73A 119.0(6)
F75A C75A C74A 119.6(6)
F75A C75A C76A 120.6(6)
C74A C75A C76A 119.9(6)
F76A C76A C75A 114.3(5)
F76A C76A C71A 121.2(5)
C75A C76A C71A 124.4(5)
C86A C81A C82A 112.6(5)
C86A C81A B1A 128.9(4)
C82A C81A B1A 118.3(4)
F82A C82A C83A 115.0(5)
F82A C82A C81A 119.6(5)
C83A C82A C81A 125.3(5)
F83A C83A C84A 120.8(5)
F83A C83A C82A 120.6(5)
C84A C83A C82A 118.6(5)
F84A C84A C85A 120.7(5)
F84A C84A C83A 120.0(5)
C85A C84A C83A 119.3(5)
C84A C85A F85A 120.2(5)
C84A C85A C86A 120.3(5)
F85A C85A C86A 119.5(5)
F86A C86A C81A 121.1(4)
F86A C86A C85A 115.1(4)
C81A C86A C85A 123.9(5)
C92A C91A C96A 113.4(4)
C92A C91A B1A 127.6(4)
C96A C91A B1A 119.0(4)
F92A C92A C91A 121.8(4)
F92A C92A C93A 114.5(5)
C91A C92A C93A 123.7(5)
F93A C93A C94A 119.8(5)
F93A C93A C92A 120.7(5)
C94A C93A C92A 119.5(5)
F94A C94A C95A 121.2(5)
F94A C94A C93A 119.5(6)
C95A C94A C93A 119.3(5)
F95A C95A C94A 120.5(5)
F95A C95A C96A 120.0(5)
C94A C95A C96A 119.5(5)
F96A C96A C95A 116.3(4)
F96A C96A C91A 119.1(4)
C95A C96A C91A 124.6(5)
O1B Zr1B C22B 97.69(14)
O1B Zr1B C11B 133.46(19)
C22B Zr1B C11B 90.51(19)
O1B Zr1B C16B 136.49(17)
C22B Zr1B C16B 92.23(18)
C11B Zr1B C16B 88.4(2)
O1B Zr1B C17B 119.9(2)
C22B Zr1B C17B 124.03(19)
C11B Zr1B C17B 91.1(2)
C16B Zr1B C17B 31.94(19)
O1B Zr1B C18B 88.71(18)
C22B Zr1B C18B 128.11(18)
C11B Zr1B C18B 121.1(2)
C16B Zr1B C18B 53.28(19)
C17B Zr1B C18B 32.2(2)
O1B Zr1B C13B 88.16(17)
C22B Zr1B C13B 128.90(17)
C11B Zr1B C13B 53.1(2)
C16B Zr1B C13B 117.4(2)
C17B Zr1B C13B 94.5(2)
C18B Zr1B C13B 102.6(2)
O1B Zr1B C20B 110.18(16)
C22B Zr1B C20B 77.14(16)
C11B Zr1B C20B 116.3(2)
C16B Zr1B C20B 32.06(18)
C17B Zr1B C20B 52.68(19)
C18B Zr1B C20B 52.79(18)
C13B Zr1B C20B 147.0(2)
O1B Zr1B C12B 119.60(18)
C22B Zr1B C12B 122.48(18)
C11B Zr1B C12B 32.00(19)
C16B Zr1B C12B 88.7(2)
C17B Zr1B C12B 74.8(2)
C18B Zr1B C12B 97.0(2)
C13B Zr1B C12B 31.86(19)
C20B Zr1B C12B 120.7(2)
O1B Zr1B C19B 83.94(15)
C22B Zr1B C19B 97.40(17)
C11B Zr1B C19B 140.4(2)
C16B Zr1B C19B 52.72(18)
C17B Zr1B C19B 52.7(2)
C18B Zr1B C19B 31.91(18)
C13B Zr1B C19B 133.69(18)
C20B Zr1B C19B 31.44(16)
C12B Zr1B C19B 126.5(2)
O1B Zr1B C15B 105.55(19)
C22B Zr1B C15B 77.02(17)
C11B Zr1B C15B 32.5(2)
C16B Zr1B C15B 118.0(2)
C17B Zr1B C15B 123.2(2)
C18B Zr1B C15B 149.9(2)
C13B Zr1B C15B 52.78(18)
C20B Zr1B C15B 138.07(19)
C12B Zr1B C15B 52.9(2)
C19B Zr1B C15B 169.44(19)
O1B Zr1B C14B 80.49(16)
C22B Zr1B C14B 98.75(18)
C11B Zr1B C14B 53.0(2)
C16B Zr1B C14B 139.6(2)
C17B Zr1B C14B 125.4(2)
C18B Zr1B C14B 133.0(2)
C13B Zr1B C14B 32.13(18)
C20B Zr1B C14B 168.87(18)
C12B Zr1B C14B 52.8(2)
C19B Zr1B C14B 158.88(18)
C15B Zr1B C14B 31.37(18)
C31B P1B C41B 106.2(2)
C31B P1B C21B 108.8(2)
C41B P1B C21B 109.6(2)
C31B P1B C1B 114.6(2)
C41B P1B C1B 110.9(2)
C21B P1B C1B 106.8(2)
C3B O1B Zr1B 152.4(3)
C2B C1B C111 113.8(4)
C2B C1B P1B 114.7(3)
C111 C1B P1B 114.6(3)
C2B C1B H1B 104.0
C111 C1B H1B 104.0
P1B C1B H1B 104.0
C3B C2B C1B 122.1(4)
C3B C2B H2B 118.9
C1B C2B H2B 118.9
C2B C3B O1B 118.3(4)
C2B C3B C51B 126.1(4)
O1B C3B C51B 115.5(4)
C12B C11B C15B 107.7(6)
C12B C11B Zr1B 75.0(3)
C15B C11B Zr1B 75.3(3)
C12B C11B H11B 126.2
C15B C11B H11B 126.2
Zr1B C11B H11B 115.7
C13B C12B C11B 108.2(6)
C13B C12B Zr1B 73.6(3)
C11B C12B Zr1B 73.0(3)
C13B C12B H12B 125.9
C11B C12B H12B 125.9
Zr1B C12B H12B 119.3
C12B C13B C14B 108.0(5)
C12B C13B Zr1B 74.5(3)
C14B C13B Zr1B 75.1(3)
C12B C13B H13B 126.0
C14B C13B H13B 126.0
Zr1B C13B H13B 116.5
C15B C14B C13B 108.1(6)
C15B C14B Zr1B 74.1(3)
C13B C14B Zr1B 72.8(3)
C15B C14B H14B 125.9
C13B C14B H14B 125.9
Zr1B C14B H14B 119.0
C14B C15B C11B 107.9(5)
C14B C15B Zr1B 74.5(3)
C11B C15B Zr1B 72.2(3)
C14B C15B H15B 126.1
C11B C15B H15B 126.1
Zr1B C15B H15B 119.1
C17B C16B C20B 107.4(5)
C17B C16B Zr1B 74.1(3)
C20B C16B Zr1B 74.5(3)
C17B C16B H16B 126.3
C20B C16B H16B 126.3
Zr1B C16B H16B 117.2
C16B C17B C18B 108.4(5)
C16B C17B Zr1B 73.9(3)
C18B C17B Zr1B 73.9(3)
C16B C17B H17B 125.8
C18B C17B H17B 125.8
Zr1B C17B H17B 118.3
C19B C18B C17B 107.2(5)
C19B C18B Zr1B 75.1(3)
C17B C18B Zr1B 73.9(3)
C19B C18B H18B 126.4
C17B C18B H18B 126.4
Zr1B C18B H18B 116.8
C20B C19B C18B 108.3(5)
C20B C19B Zr1B 73.6(3)
C18B C19B Zr1B 73.0(3)
C20B C19B H19B 125.8
C18B C19B H19B 125.8
Zr1B C19B H19B 119.4
C19B C20B C16B 108.6(5)
C19B C20B Zr1B 75.0(3)
C16B C20B Zr1B 73.4(3)
C19B C20B H20B 125.7
C16B C20B H20B 125.7
Zr1B C20B H20B 117.8
C26B C21B C22B 122.3(4)
C26B C21B P1B 117.2(4)
C22B C21B P1B 120.4(3)
C23B C22B C21B 113.3(4)
C23B C22B Zr1B 111.6(3)
C21B C22B Zr1B 135.1(3)
C24B C23B C22B 124.3(5)
C24B C23B H23B 117.8
C22B C23B H23B 117.8
C25B C24B C23B 120.0(5)
C25B C24B H24B 120.0
C23B C24B H24B 120.0
C24B C25B C26B 118.8(4)
C24B C25B H25B 120.6
C26B C25B H25B 120.6
C25B C26B C21B 121.1(5)
C25B C26B H26B 119.4
C21B C26B H26B 119.4
C36B C31B C32B 119.3(5)
C36B C31B P1B 119.1(4)
C32B C31B P1B 121.4(4)
C33B C32B C31B 119.9(5)
C33B C32B H32B 120.1
C31B C32B H32B 120.1
C34B C33B C32B 120.1(5)
C34B C33B H33B 120.0
C32B C33B H33B 120.0
C33B C34B C35B 120.7(5)
C33B C34B H34B 119.7
C35B C34B H34B 119.7
C34B C35B C36B 119.3(5)
C34B C35B H35B 120.3
C36B C35B H35B 120.3
C31B C36B C35B 120.8(5)
C31B C36B H36B 119.6
C35B C36B H36B 119.6
C42B C41B C46B 118.5(5)
C42B C41B P1B 121.0(4)
C46B C41B P1B 120.5(4)
C43B C42B C41B 120.3(6)
C43B C42B H42B 119.9
C41B C42B H42B 119.9
C44B C43B C42B 121.0(6)
C44B C43B H43B 119.5
C42B C43B H43B 119.5
C45B C44B C43B 119.4(6)
C45B C44B H44B 120.3
C43B C44B H44B 120.3
C44B C45B C46B 121.5(6)
C44B C45B H45B 119.3
C46B C45B H45B 119.3
C45B C46B C41B 119.3(6)
C45B C46B H46B 120.4
C41B C46B H46B 120.4
C52B C51B C56B 117.6(5)
C52B C51B C3B 122.0(5)
C56B C51B C3B 120.3(4)
C53B C52B C51B 119.7(6)
C53B C52B H52B 120.1
C51B C52B H52B 120.1
C54B C53B C52B 121.5(6)
C54B C53B H53B 119.3
C52B C53B H53B 119.3
C55B C54B C53B 119.5(5)
C55B C54B H54B 120.2
C53B C54B H54B 120.2
C54B C55B C56B 119.3(6)
C54B C55B H55B 120.3
C56B C55B H55B 120.3
C55B C56B C51B 122.3(5)
C55B C56B H56B 118.9
C51B C56B H56B 118.9
C112 C111 C116 117.9(5)
C112 C111 C1B 120.9(4)
C116 C111 C1B 121.0(5)
C111 C112 C113 121.8(5)
C111 C112 H112 119.1
C113 C112 H112 119.1
C114 C113 C112 118.3(6)
C114 C113 H113 120.8
C112 C113 H113 120.8
C115 C114 C113 121.8(6)
C115 C114 Cl1B 119.1(5)
C113 C114 Cl1B 119.0(5)
C114 C115 C116 119.4(5)
C114 C115 H115 120.3
C116 C115 H115 120.3
C111 C116 C115 120.7(5)
C111 C116 H116 119.6
C115 C116 H116 119.6
C61B B1B C81B 101.9(4)
C61B B1B C71B 112.7(4)
C81B B1B C71B 114.2(4)
C61B B1B C91B 113.5(4)
C81B B1B C91B 114.2(4)
C71B B1B C91B 101.0(3)
C62B C61B C66B 112.7(4)
C62B C61B B1B 118.5(4)
C66B C61B B1B 128.6(4)
F62B C62B C63B 115.1(4)
F62B C62B C61B 119.3(4)
C63B C62B C61B 125.6(4)
F63B C63B C64B 120.6(4)
F63B C63B C62B 121.0(4)
C64B C63B C62B 118.4(4)
F64B C64B C65B 120.1(4)
F64B C64B C63B 120.7(4)
C65B C64B C63B 119.2(4)
F65B C65B C64B 119.3(4)
F65B C65B C66B 120.7(4)
C64B C65B C66B 120.0(4)
F66B C66B C65B 114.8(4)
F66B C66B C61B 121.1(4)
C65B C66B C61B 124.1(4)
C72B C71B C76B 112.7(4)
C72B C71B B1B 128.2(4)
C76B C71B B1B 118.7(4)
F72B C72B C71B 120.9(4)
F72B C72B C73B 114.9(4)
C71B C72B C73B 124.2(4)
F73B C73B C74B 120.5(4)
F73B C73B C72B 119.9(4)
C74B C73B C72B 119.6(4)
F74B C74B C73B 120.0(5)
F74B C74B C75B 120.6(5)
C73B C74B C75B 119.4(4)
F75B C75B C74B 120.0(4)
F75B C75B C76B 120.5(4)
C74B C75B C76B 119.5(4)
F76B C76B C75B 116.5(4)
F76B C76B C71B 118.9(4)
C75B C76B C71B 124.6(4)
C82B C81B C86B 112.7(4)
C82B C81B B1B 127.5(4)
C86B C81B B1B 119.4(4)
F82B C82B C83B 115.3(4)
F82B C82B C81B 120.6(4)
C83B C82B C81B 124.1(5)
F83B C83B C84B 119.9(4)
F83B C83B C82B 120.3(5)
C84B C83B C82B 119.8(5)
F84B C84B C83B 120.0(5)
F84B C84B C85B 120.8(5)
C83B C84B C85B 119.2(4)
F85B C85B C84B 120.4(5)
F85B C85B C86B 120.6(5)
C84B C85B C86B 119.0(5)
F86B C86B C85B 116.1(5)
F86B C86B C81B 118.8(4)
C85B C86B C81B 125.1(5)
C92B C91B C96B 113.0(5)
C92B C91B B1B 127.1(4)
C96B C91B B1B 119.2(4)
F92B C92B C93B 115.4(4)
F92B C92B C91B 121.0(4)
C93B C92B C91B 123.6(5)
F93B C93B C94B 120.2(5)
F93B C93B C92B 119.8(5)
C94B C93B C92B 120.0(5)
F94B C94B C95B 120.3(5)
F94B C94B C93B 120.7(5)
C95B C94B C93B 119.0(5)
F95B C95B C94B 120.2(5)
F95B C95B C96B 120.1(5)
C94B C95B C96B 119.6(5)
F96B C96B C95B 116.1(4)
F96B C96B C91B 119.2(4)
C95B C96B C91B 124.7(5)

loop_
_geom_bond_atom_site_label_1
_geom_bond_atom_site_label_2
_geom_bond_distance
Zr1A O1A 1.965(3)
Zr1A C22A 2.350(5)
Zr1A C19A 2.489(7)
Zr1A C18A 2.495(6)
Zr1A C20A 2.505(8)
Zr1A C17A 2.505(6)
Zr1A C11A 2.508(5)
Zr1A C15A 2.515(6)
Zr1A C16A 2.519(7)
Zr1A C14A 2.530(6)
Zr1A C12A 2.538(5)
Zr1A C13A 2.541(6)
P1A C31A 1.796(5)
P1A C41A 1.802(5)
P1A C21A 1.818(4)
P1A C1A 1.891(4)
Cl1A C104 1.738(5)
O1A C3A 1.344(5)
C1A C2A 1.494(6)
C1A C101 1.527(6)
C1A H1A 0.9900
C2A C3A 1.335(6)
C2A H2A 0.9400
C11A C15A 1.387(9)
C11A C12A 1.408(8)
C11A H11A 0.9400
C12A C13A 1.389(8)
C12A H12A 0.9400
C13A C14A 1.391(8)
C13A H13A 0.9400
C14A C15A 1.390(9)
C14A H14A 0.9400
C15A H15A 0.9400
C16A C17A 1.355(11)
C16A C20A 1.378(12)
C16A H16A 0.9400
C17A C18A 1.418(11)
C17A H17A 0.9400
C18A C19A 1.369(11)
C18A H18A 0.9400
C19A C20A 1.347(12)
C19A H19A 0.9400
C20A H20A 0.9400
C21A C26A 1.407(6)
C21A C22A 1.408(6)
C22A C23A 1.402(7)
C23A C24A 1.363(7)
C23A H23A 0.9400
C24A C25A 1.377(8)
C24A H24A 0.9400
C25A C26A 1.376(7)
C25A H25A 0.9400
C26A H26A 0.9400
C31A C36A 1.380(6)
C31A C32A 1.397(6)
C32A C33A 1.395(7)
C32A H32A 0.9400
C33A C34A 1.371(8)
C33A H33A 0.9400
C34A C35A 1.366(8)
C34A H34A 0.9400
C35A C36A 1.381(7)
C35A H35A 0.9400
C36A H36A 0.9400
C41A C46A 1.394(6)
C41A C42A 1.396(6)
C42A C43A 1.395(7)
C42A H42A 0.9400
C43A C44A 1.365(8)
C43A H43A 0.9400
C44A C45A 1.372(8)
C44A H44A 0.9400
C45A C46A 1.387(7)
C45A H45A 0.9400
C46A H46A 0.9400
C3A C51A 1.486(13)
C3A C51C 1.494(8)
C51A C52A 1.339(13)
C51A C56A 1.365(16)
C52A C53A 1.354(13)
C52A H52A 0.9400
C53A C54A 1.336(13)
C53A H53A 0.9400
C54A C55A 1.347(14)
C54A H54A 0.9400
C55A C56A 1.357(13)
C55A H55A 0.9400
C56A H56A 0.9400
C51C C52C 1.333(9)
C51C C56C 1.367(9)
C52C C53C 1.365(10)
C52C H52C 0.9400
C53C C54C 1.324(10)
C53C H53C 0.9400
C54C C55C 1.332(9)
C54C H54C 0.9400
C55C C56C 1.380(8)
C55C H55C 0.9400
C56C H56C 0.9400
C101 C106 1.382(6)
C101 C102 1.382(6)
C102 C103 1.372(6)
C102 H102 0.9400
C103 C104 1.381(7)
C103 H103 0.9400
C104 C105 1.378(7)
C105 C106 1.365(7)
C105 H105 0.9400
C106 H106 0.9400
B1A C91A 1.644(7)
B1A C71A 1.646(8)
B1A C81A 1.654(7)
B1A C61A 1.654(7)
C61A C62A 1.385(7)
C61A C66A 1.402(7)
F62A C62A 1.356(5)
C62A C63A 1.365(7)
F63A C63A 1.354(7)
C63A C64A 1.381(9)
F64A C64A 1.352(6)
C64A C65A 1.338(9)
F65A C65A 1.355(7)
C65A C66A 1.361(8)
F66A C66A 1.341(7)
C71A C72A 1.378(7)
C71A C76A 1.389(7)
F72A C72A 1.363(6)
C72A C73A 1.379(8)
F73A C73A 1.353(7)
C73A C74A 1.360(9)
F74A C74A 1.349(7)
C74A C75A 1.353(8)
F75A C75A 1.352(7)
C75A C76A 1.376(8)
F76A C76A 1.354(6)
C81A C86A 1.382(7)
C81A C82A 1.390(7)
F82A C82A 1.358(6)
C82A C83A 1.381(7)
F83A C83A 1.346(6)
C83A C84A 1.370(8)
F84A C84A 1.348(6)
C84A C85A 1.353(8)
F85A C85A 1.356(6)
C85A C86A 1.388(7)
F86A C86A 1.353(5)
C91A C92A 1.383(7)
C91A C96A 1.383(6)
F92A C92A 1.344(5)
C92A C93A 1.385(7)
F93A C93A 1.344(6)
C93A C94A 1.364(8)
F94A C94A 1.360(6)
C94A C95A 1.364(8)
F95A C95A 1.353(6)
C95A C96A 1.368(7)
F96A C96A 1.351(5)
Zr1B O1B 1.961(3)
Zr1B C22B 2.367(4)
Zr1B C11B 2.502(5)
Zr1B C16B 2.509(5)
Zr1B C17B 2.512(5)
Zr1B C18B 2.513(5)
Zr1B C13B 2.517(5)
Zr1B C20B 2.523(5)
Zr1B C12B 2.528(5)
Zr1B C19B 2.540(5)
Zr1B C15B 2.541(5)
Zr1B C14B 2.546(5)
P1B C31B 1.791(5)
P1B C41B 1.797(5)
P1B C21B 1.802(5)
P1B C1B 1.888(5)
Cl1B C114 1.755(6)
O1B C3B 1.357(5)
C1B C2B 1.487(6)
C1B C111 1.518(7)
C1B H1B 0.9900
C2B C3B 1.332(7)
C2B H2B 0.9400
C3B C51B 1.477(6)
C11B C12B 1.386(8)
C11B C15B 1.410(9)
C11B H11B 0.9400
C12B C13B 1.385(8)
C12B H12B 0.9400
C13B C14B 1.401(8)
C13B H13B 0.9400
C14B C15B 1.375(8)
C14B H14B 0.9400
C15B H15B 0.9400
C16B C17B 1.382(8)
C16B C20B 1.390(8)
C16B H16B 0.9400
C17B C18B 1.395(9)
C17B H17B 0.9400
C18B C19B 1.389(8)
C18B H18B 0.9400
C19B C20B 1.372(7)
C19B H19B 0.9400
C20B H20B 0.9400
C21B C26B 1.387(6)
C21B C22B 1.425(6)
C22B C23B 1.412(6)
C23B C24B 1.385(6)
C23B H23B 0.9400
C24B C25B 1.368(7)
C24B H24B 0.9400
C25B C26B 1.385(7)
C25B H25B 0.9400
C26B H26B 0.9400
C31B C36B 1.372(7)
C31B C32B 1.406(6)
C32B C33B 1.379(7)
C32B H32B 0.9400
C33B C34B 1.372(8)
C33B H33B 0.9400
C34B C35B 1.385(8)
C34B H34B 0.9400
C35B C36B 1.387(7)
C35B H35B 0.9400
C36B H36B 0.9400
C41B C42B 1.383(7)
C41B C46B 1.405(7)
C42B C43B 1.383(7)
C42B H42B 0.9400
C43B C44B 1.363(9)
C43B H43B 0.9400
C44B C45B 1.360(9)
C44B H44B 0.9400
C45B C46B 1.385(8)
C45B H45B 0.9400
C46B H46B 0.9400
C51B C52B 1.385(7)
C51B C56B 1.390(7)
C52B C53B 1.375(8)
C52B H52B 0.9400
C53B C54B 1.374(9)
C53B H53B 0.9400
C54B C55B 1.364(8)
C54B H54B 0.9400
C55B C56B 1.370(7)
C55B H55B 0.9400
C56B H56B 0.9400
C111 C112 1.370(7)
C111 C116 1.389(7)
C112 C113 1.392(8)
C112 H112 0.9400
C113 C114 1.369(8)
C113 H113 0.9400
C114 C115 1.350(8)
C115 C116 1.390(8)
C115 H115 0.9400
C116 H116 0.9400
B1B C61B 1.650(7)
B1B C81B 1.655(6)
B1B C71B 1.658(7)
B1B C91B 1.665(7)
C61B C62B 1.383(6)
C61B C66B 1.391(6)
F62B C62B 1.353(5)
C62B C63B 1.380(7)
F63B C63B 1.346(5)
C63B C64B 1.377(7)
F64B C64B 1.348(5)
C64B C65B 1.367(7)
F65B C65B 1.350(5)
C65B C66B 1.379(6)
F66B C66B 1.357(5)
C71B C72B 1.378(6)
C71B C76B 1.396(6)
F72B C72B 1.361(5)
C72B C73B 1.387(6)
F73B C73B 1.346(5)
C73B C74B 1.353(7)
F74B C74B 1.352(5)
C74B C75B 1.364(7)
F75B C75B 1.353(5)
C75B C76B 1.367(7)
F76B C76B 1.353(5)
C81B C82B 1.383(6)
C81B C86B 1.395(7)
F82B C82B 1.347(5)
C82B C83B 1.382(6)
F83B C83B 1.345(6)
C83B C84B 1.367(7)
F84B C84B 1.348(5)
C84B C85B 1.369(8)
F85B C85B 1.347(6)
C85B C86B 1.370(7)
F86B C86B 1.361(6)
C91B C92B 1.386(7)
C91B C96B 1.390(6)
F92B C92B 1.351(6)
C92B C93B 1.384(7)
F93B C93B 1.351(6)
C93B C94B 1.367(8)
F94B C94B 1.346(6)
C94B C95B 1.358(8)
F95B C95B 1.355(6)
C95B C96B 1.372(7)
F96B C96B 1.361(5)

loop_
_geom_torsion_atom_site_label_1
_geom_torsion_atom_site_label_2
_geom_torsion_atom_site_label_3
_geom_torsion_atom_site_label_4
_geom_torsion
C22A Zr1A O1A C3A 100.4(6)
C19A Zr1A O1A C3A -31.5(7)
C18A Zr1A O1A C3A -30.0(7)
C20A Zr1A O1A C3A 7.3(8)
C17A Zr1A O1A C3A 1.1(7)
C11A Zr1A O1A C3A -160.5(6)
C15A Zr1A O1A C3A -124.3(6)
C16A Zr1A O1A C3A 22.2(7)
C14A Zr1A O1A C3A -130.9(6)
C12A Zr1A O1A C3A 179.1(6)
C13A Zr1A O1A C3A -162.0(7)
C31A P1A C1A C2A -6.0(4)
C41A P1A C1A C2A -123.5(4)
C21A P1A C1A C2A 118.3(4)
C31A P1A C1A C101 120.7(3)
C41A P1A C1A C101 3.2(4)
C21A P1A C1A C101 -115.0(3)
C101 C1A C2A C3A 167.0(5)
P1A C1A C2A C3A -64.6(6)
O1A Zr1A C11A C15A 75.2(5)
C22A Zr1A C11A C15A 176.4(4)
C19A Zr1A C11A C15A -64.8(5)
C18A Zr1A C11A C15A -47.1(5)
C20A Zr1A C11A C15A -96.0(5)
C17A Zr1A C11A C15A -75.0(6)
C16A Zr1A C11A C15A -107.8(5)
C14A Zr1A C11A C15A 37.0(4)
C12A Zr1A C11A C15A 113.7(6)
C13A Zr1A C11A C15A 77.1(4)
O1A Zr1A C11A C12A -38.5(5)
C22A Zr1A C11A C12A 62.7(4)
C19A Zr1A C11A C12A -178.5(5)
C18A Zr1A C11A C12A -160.9(4)
C20A Zr1A C11A C12A 150.3(5)
C17A Zr1A C11A C12A 171.3(5)
C15A Zr1A C11A C12A -113.7(6)
C16A Zr1A C11A C12A 138.5(4)
C14A Zr1A C11A C12A -76.7(4)
C13A Zr1A C11A C12A -36.6(4)
C15A C11A C12A C13A -1.2(7)
Zr1A C11A C12A C13A 66.5(4)
C15A C11A C12A Zr1A -67.6(4)
O1A Zr1A C12A C13A 37.3(4)
C22A Zr1A C12A C13A 130.6(4)
C19A Zr1A C12A C13A -113.2(5)
C18A Zr1A C12A C13A -83.6(5)
C20A Zr1A C12A C13A -149.4(4)
C17A Zr1A C12A C13A -156.3(17)
C11A Zr1A C12A C13A -114.9(5)
C15A Zr1A C12A C13A -77.5(4)
C16A Zr1A C12A C13A -180.0(4)
C14A Zr1A C12A C13A -37.1(3)
O1A Zr1A C12A C11A 152.2(4)
C22A Zr1A C12A C11A -114.5(4)
C19A Zr1A C12A C11A 1.7(6)
C18A Zr1A C12A C11A 31.3(7)
C20A Zr1A C12A C11A -34.5(6)
C17A Zr1A C12A C11A -41.3(19)
C15A Zr1A C12A C11A 37.4(4)
C16A Zr1A C12A C11A -65.0(6)
C14A Zr1A C12A C11A 77.9(4)
C13A Zr1A C12A C11A 114.9(5)
C11A C12A C13A C14A 1.0(7)
Zr1A C12A C13A C14A 66.4(4)
C11A C12A C13A Zr1A -65.4(4)
O1A Zr1A C13A C12A -144.0(4)
C22A Zr1A C13A C12A -48.5(4)
C19A Zr1A C13A C12A 89.0(5)
C18A Zr1A C13A C12A 130.8(5)
C20A Zr1A C13A C12A 49.1(6)
C17A Zr1A C13A C12A 171.9(5)
C11A Zr1A C13A C12A 37.4(3)
C15A Zr1A C13A C12A 77.8(4)
C16A Zr1A C13A C12A 0(2)
C14A Zr1A C13A C12A 114.7(5)
O1A Zr1A C13A C14A 101.3(4)
C22A Zr1A C13A C14A -163.2(4)
C19A Zr1A C13A C14A -25.7(6)
C18A Zr1A C13A C14A 16.1(6)
C20A Zr1A C13A C14A -65.6(6)
C17A Zr1A C13A C14A 57.2(7)
C11A Zr1A C13A C14A -77.3(4)
C15A Zr1A C13A C14A -36.9(3)
C16A Zr1A C13A C14A -114(2)
C12A Zr1A C13A C14A -114.7(5)
C12A C13A C14A C15A -0.5(7)
Zr1A C13A C14A C15A 66.2(4)
C12A C13A C14A Zr1A -66.6(4)
O1A Zr1A C14A C15A 169.2(4)
C22A Zr1A C14A C15A -93.6(4)
C19A Zr1A C14A C15A 44.8(5)
C18A Zr1A C14A C15A 77.1(4)
C20A Zr1A C14A C15A 24.6(5)
C17A Zr1A C14A C15A 92.2(4)
C11A Zr1A C14A C15A -37.1(4)
C16A Zr1A C14A C15A 51.9(7)
C12A Zr1A C14A C15A -78.1(4)
C13A Zr1A C14A C15A -115.1(5)
O1A Zr1A C14A C13A -75.7(4)
C22A Zr1A C14A C13A 21.5(5)
C19A Zr1A C14A C13A 159.8(4)
C18A Zr1A C14A C13A -167.9(4)
C20A Zr1A C14A C13A 139.7(4)
C17A Zr1A C14A C13A -152.7(4)
C11A Zr1A C14A C13A 77.9(4)
C15A Zr1A C14A C13A 115.1(5)
C16A Zr1A C14A C13A 166.9(6)
C12A Zr1A C14A C13A 37.0(3)
C12A C11A C15A C14A 0.9(7)
Zr1A C11A C15A C14A -67.2(4)
C12A C11A C15A Zr1A 68.1(4)
C13A C14A C15A C11A -0.3(7)
Zr1A C14A C15A C11A 66.6(4)
C13A C14A C15A Zr1A -66.9(4)
O1A Zr1A C15A C11A -127.1(4)
C22A Zr1A C15A C11A -4.3(5)
C19A Zr1A C15A C11A 111.2(5)
C18A Zr1A C15A C11A 138.6(5)
C20A Zr1A C15A C11A 85.6(5)
C17A Zr1A C15A C11A 132.2(5)
C16A Zr1A C15A C11A 93.7(5)
C14A Zr1A C15A C11A -114.7(6)
C12A Zr1A C15A C11A -37.9(4)
C13A Zr1A C15A C11A -77.9(4)
O1A Zr1A C15A C14A -12.4(4)
C22A Zr1A C15A C14A 110.4(4)
C19A Zr1A C15A C14A -134.2(5)
C18A Zr1A C15A C14A -106.7(4)
C20A Zr1A C15A C14A -159.7(4)
C17A Zr1A C15A C14A -113.2(4)
C11A Zr1A C15A C14A 114.7(6)
C16A Zr1A C15A C14A -151.7(4)
C12A Zr1A C15A C14A 76.8(4)
C13A Zr1A C15A C14A 36.8(3)
O1A Zr1A C16A C17A -43.2(6)
C22A Zr1A C16A C17A -136.9(6)
C19A Zr1A C16A C17A 79.1(5)
C18A Zr1A C16A C17A 38.6(5)
C20A Zr1A C16A C17A 116.2(8)
C11A Zr1A C16A C17A 139.0(6)
C15A Zr1A C16A C17A 100.8(6)
C14A Zr1A C16A C17A 70.2(9)
C12A Zr1A C16A C17A 173.6(5)
C13A Zr1A C16A C17A 173.4(17)
O1A Zr1A C16A C20A -159.4(6)
C22A Zr1A C16A C20A 106.9(7)
C19A Zr1A C16A C20A -37.1(5)
C18A Zr1A C16A C20A -77.6(6)
C17A Zr1A C16A C20A -116.2(8)
C11A Zr1A C16A C20A 22.8(7)
C15A Zr1A C16A C20A -15.4(7)
C14A Zr1A C16A C20A -46.0(10)
C12A Zr1A C16A C20A 57.4(7)
C13A Zr1A C16A C20A 57(2)
C20A C16A C17A C18A -0.9(9)
Zr1A C16A C17A C18A -66.5(5)
C20A C16A C17A Zr1A 65.6(6)
O1A Zr1A C17A C16A 137.9(6)
C22A Zr1A C17A C16A 42.5(6)
C19A Zr1A C17A C16A -76.0(6)
C18A Zr1A C17A C16A -113.9(7)
C20A Zr1A C17A C16A -36.5(5)
C11A Zr1A C17A C16A -63.2(8)
C15A Zr1A C17A C16A -101.9(6)
C14A Zr1A C17A C16A -142.1(6)
C12A Zr1A C17A C16A -29(2)
C13A Zr1A C17A C16A -178.0(5)
O1A Zr1A C17A C18A -108.2(6)
C22A Zr1A C17A C18A 156.4(6)
C19A Zr1A C17A C18A 37.8(5)
C20A Zr1A C17A C18A 77.4(6)
C11A Zr1A C17A C18A 50.7(8)
C15A Zr1A C17A C18A 12.0(7)
C16A Zr1A C17A C18A 113.9(7)
C14A Zr1A C17A C18A -28.2(7)
C12A Zr1A C17A C18A 85(2)
C13A Zr1A C17A C18A -64.2(8)
C16A C17A C18A C19A 0.2(8)
Zr1A C17A C18A C19A -67.5(5)
C16A C17A C18A Zr1A 67.7(5)
O1A Zr1A C18A C19A -177.7(6)
C22A Zr1A C18A C19A 81.4(7)
C20A Zr1A C18A C19A 35.5(5)
C17A Zr1A C18A C19A 112.2(7)
C11A Zr1A C18A C19A -35.0(7)
C15A Zr1A C18A C19A -58.0(6)
C16A Zr1A C18A C19A 75.7(6)
C14A Zr1A C18A C19A -89.0(6)
C12A Zr1A C18A C19A -53.0(7)
C13A Zr1A C18A C19A -97.6(6)
O1A Zr1A C18A C17A 70.1(6)
C22A Zr1A C18A C17A -30.8(7)
C19A Zr1A C18A C17A -112.2(7)
C20A Zr1A C18A C17A -76.7(6)
C11A Zr1A C18A C17A -147.3(6)
C15A Zr1A C18A C17A -170.2(6)
C16A Zr1A C18A C17A -36.5(5)
C14A Zr1A C18A C17A 158.7(5)
C12A Zr1A C18A C17A -165.3(5)
C13A Zr1A C18A C17A 150.2(5)
C17A C18A C19A C20A 0.6(9)
Zr1A C18A C19A C20A -67.0(6)
C17A C18A C19A Zr1A 67.6(5)
O1A Zr1A C19A C20A 119.5(7)
C22A Zr1A C19A C20A -3.0(8)
C18A Zr1A C19A C20A 116.7(9)
C17A Zr1A C19A C20A 77.6(6)
C11A Zr1A C19A C20A -94.4(7)
C15A Zr1A C19A C20A -124.1(7)
C16A Zr1A C19A C20A 37.8(6)
C14A Zr1A C19A C20A -146.7(7)
C12A Zr1A C19A C20A -95.3(7)
C13A Zr1A C19A C20A -133.3(6)
O1A Zr1A C19A C18A 2.8(7)
C22A Zr1A C19A C18A -119.8(6)
C20A Zr1A C19A C18A -116.7(9)
C17A Zr1A C19A C18A -39.2(5)
C11A Zr1A C19A C18A 148.9(6)
C15A Zr1A C19A C18A 119.2(6)
C16A Zr1A C19A C18A -79.0(6)
C14A Zr1A C19A C18A 96.6(6)
C12A Zr1A C19A C18A 148.0(5)
C13A Zr1A C19A C18A 110.0(5)
C18A C19A C20A C16A -1.1(10)
Zr1A C19A C20A C16A -67.6(6)
C18A C19A C20A Zr1A 66.5(6)
C17A C16A C20A C19A 1.2(9)
Zr1A C16A C20A C19A 67.0(6)
C17A C16A C20A Zr1A -65.8(5)
O1A Zr1A C20A C19A -85.6(8)
C22A Zr1A C20A C19A 177.3(7)
C18A Zr1A C20A C19A -36.2(5)
C17A Zr1A C20A C19A -77.9(6)
C11A Zr1A C20A C19A 85.6(7)
C15A Zr1A C20A C19A 53.7(7)
C16A Zr1A C20A C19A -113.8(8)
C14A Zr1A C20A C19A 40.9(7)
C12A Zr1A C20A C19A 103.3(6)
C13A Zr1A C20A C19A 76.3(7)
O1A Zr1A C20A C16A 28.2(8)
C22A Zr1A C20A C16A -68.9(6)
C19A Zr1A C20A C16A 113.8(8)
C18A Zr1A C20A C16A 77.5(6)
C17A Zr1A C20A C16A 35.8(5)
C11A Zr1A C20A C16A -160.6(6)
C15A Zr1A C20A C16A 167.4(6)
C14A Zr1A C20A C16A 154.7(5)
C12A Zr1A C20A C16A -142.9(5)
C13A Zr1A C20A C16A -169.9(4)
C31A P1A C21A C26A -106.0(4)
C41A P1A C21A C26A 10.2(4)
C1A P1A C21A C26A 128.7(4)
C31A P1A C21A C22A 71.4(5)
C41A P1A C21A C22A -172.4(4)
C1A P1A C21A C22A -53.8(5)
C26A C21A C22A C23A -2.7(7)
P1A C21A C22A C23A 180.0(4)
C26A C21A C22A Zr1A 173.9(4)
P1A C21A C22A Zr1A -3.5(7)
O1A Zr1A C22A C23A 177.3(4)
C19A Zr1A C22A C23A -47.2(5)
C18A Zr1A C22A C23A -83.8(5)
C20A Zr1A C22A C23A -48.8(5)
C17A Zr1A C22A C23A -100.2(4)
C11A Zr1A C22A C23A 42.5(4)
C15A Zr1A C22A C23A 44.8(5)
C16A Zr1A C22A C23A -79.1(5)
C14A Zr1A C22A C23A 84.2(5)
C12A Zr1A C22A C23A 71.7(4)
C13A Zr1A C22A C23A 95.5(4)
O1A Zr1A C22A C21A 0.7(5)
C19A Zr1A C22A C21A 136.2(5)
C18A Zr1A C22A C21A 99.6(6)
C20A Zr1A C22A C21A 134.6(6)
C17A Zr1A C22A C21A 83.1(5)
C11A Zr1A C22A C21A -134.2(5)
C15A Zr1A C22A C21A -131.9(5)
C16A Zr1A C22A C21A 104.3(6)
C14A Zr1A C22A C21A -92.4(5)
C12A Zr1A C22A C21A -105.0(5)
C13A Zr1A C22A C21A -81.1(5)
C21A C22A C23A C24A 1.1(9)
Zr1A C22A C23A C24A -176.3(6)
C22A C23A C24A C25A 0.7(11)
C23A C24A C25A C26A -0.9(10)
C24A C25A C26A C21A -0.8(9)
C22A C21A C26A C25A 2.6(8)
P1A C21A C26A C25A -179.8(4)
C41A P1A C31A C36A -98.0(4)
C21A P1A C31A C36A 18.7(4)
C1A P1A C31A C36A 143.7(4)
C41A P1A C31A C32A 77.5(4)
C21A P1A C31A C32A -165.8(4)
C1A P1A C31A C32A -40.8(5)
C36A C31A C32A C33A -0.6(7)
P1A C31A C32A C33A -176.0(4)
C31A C32A C33A C34A -1.2(8)
C32A C33A C34A C35A 2.2(9)
C33A C34A C35A C36A -1.2(8)
C32A C31A C36A C35A 1.6(7)
P1A C31A C36A C35A 177.0(4)
C34A C35A C36A C31A -0.6(8)
C31A P1A C41A C46A -3.4(4)
C21A P1A C41A C46A -121.8(4)
C1A P1A C41A C46A 117.4(4)
C31A P1A C41A C42A -179.4(3)
C21A P1A C41A C42A 62.1(4)
C1A P1A C41A C42A -58.6(4)
C46A C41A C42A C43A 0.4(7)
P1A C41A C42A C43A 176.5(3)
C41A C42A C43A C44A -1.4(7)
C42A C43A C44A C45A 2.2(8)
C43A C44A C45A C46A -2.0(8)
C44A C45A C46A C41A 0.9(7)
C42A C41A C46A C45A -0.2(7)
P1A C41A C46A C45A -176.2(4)
C1A C2A C3A O1A 9.6(8)
C1A C2A C3A C51A 175.6(12)
C1A C2A C3A C51C -164.6(7)
Zr1A O1A C3A C2A -82.1(8)
Zr1A O1A C3A C51A 111.3(12)
Zr1A O1A C3A C51C 92.5(8)
C2A C3A C51A C52A -167.3(12)
O1A C3A C51A C52A -1(2)
C51C C3A C51A C52A 91(4)
C2A C3A C51A C56A 17(2)
O1A C3A C51A C56A -176.7(18)
C51C C3A C51A C56A -84(4)
C56A C51A C52A C53A 7.9(19)
C3A C51A C52A C53A -168.2(19)
C51A C52A C53A C54A 9(2)
C52A C53A C54A C55A -21(3)
C53A C54A C55A C56A 17(4)
C54A C55A C56A C51A -1(4)
C52A C51A C56A C55A -12(3)
C3A C51A C56A C55A 164(2)
C2A C3A C51C C52C -170.3(10)
O1A C3A C51C C52C 15.4(13)
C51A C3A C51C C52C -81(3)
C2A C3A C51C C56C 16.0(13)
O1A C3A C51C C56C -158.3(8)
C51A C3A C51C C56C 106(4)
C56C C51C C52C C53C -9(2)
C3A C51C C52C C53C 177.2(12)
C51C C52C C53C C54C 2(2)
C52C C53C C54C C55C 5(2)
C53C C54C C55C C56C -4.0(18)
C52C C51C C56C C55C 8.8(16)
C3A C51C C56C C55C -177.0(9)
C54C C55C C56C C51C -2.9(16)
C2A C1A C101 C106 -108.3(5)
P1A C1A C101 C106 120.8(4)
C2A C1A C101 C102 65.4(5)
P1A C1A C101 C102 -65.5(5)
C106 C101 C102 C103 -2.4(6)
C1A C101 C102 C103 -176.2(4)
C101 C102 C103 C104 1.6(7)
C102 C103 C104 C105 -0.1(7)
C102 C103 C104 Cl1A 178.6(3)
C103 C104 C105 C106 -0.5(7)
Cl1A C104 C105 C106 -179.2(4)
C104 C105 C106 C101 -0.4(7)
C102 C101 C106 C105 1.8(7)
C1A C101 C106 C105 175.7(4)
C91A B1A C61A C62A -59.6(6)
C71A B1A C61A C62A -179.0(4)
C81A B1A C61A C62A 61.7(5)
C91A B1A C61A C66A 126.8(5)
C71A B1A C61A C66A 7.4(7)
C81A B1A C61A C66A -111.8(5)
C66A C61A C62A F62A -179.7(4)
B1A C61A C62A F62A 5.8(6)
C66A C61A C62A C63A 0.3(7)
B1A C61A C62A C63A -174.2(5)
F62A C62A C63A F63A -1.3(7)
C61A C62A C63A F63A 178.7(5)
F62A C62A C63A C64A 179.4(4)
C61A C62A C63A C64A -0.6(8)
F63A C63A C64A C65A -178.7(5)
C62A C63A C64A C65A 0.6(8)
F63A C63A C64A F64A -0.2(8)
C62A C63A C64A F64A 179.0(5)
F64A C64A C65A F65A 1.8(9)
C63A C64A C65A F65A -179.8(5)
F64A C64A C65A C66A -178.7(5)
C63A C64A C65A C66A -0.3(9)
C64A C65A C66A F66A 176.7(5)
F65A C65A C66A F66A -3.9(8)
C64A C65A C66A C61A 0.0(9)
F65A C65A C66A C61A 179.5(5)
C62A C61A C66A F66A -176.4(5)
B1A C61A C66A F66A -2.6(8)
C62A C61A C66A C65A 0.0(8)
B1A C61A C66A C65A 173.9(5)
C91A B1A C71A C72A -65.3(5)
C81A B1A C71A C72A 170.4(4)
C61A B1A C71A C72A 57.6(6)
C91A B1A C71A C76A 113.3(5)
C81A B1A C71A C76A -11.0(7)
C61A B1A C71A C76A -123.8(5)
C76A C71A C72A F72A -177.1(4)
B1A C71A C72A F72A 1.7(7)
C76A C71A C72A C73A 5.9(7)
B1A C71A C72A C73A -175.3(5)
F72A C72A C73A F73A 0.5(8)
C71A C72A C73A F73A 177.7(5)
F72A C72A C73A C74A -179.8(5)
C71A C72A C73A C74A -2.7(9)
F73A C73A C74A F74A -1.5(9)
C72A C73A C74A F74A 178.8(5)
F73A C73A C74A C75A 179.2(5)
C72A C73A C74A C75A -0.5(9)
F74A C74A C75A F75A 2.2(9)
C73A C74A C75A F75A -178.6(6)
F74A C74A C75A C76A -179.5(5)
C73A C74A C75A C76A -0.3(9)
F75A C75A C76A F76A 1.2(8)
C74A C75A C76A F76A -177.1(5)
F75A C75A C76A C71A -177.5(5)
C74A C75A C76A C71A 4.2(9)
C72A C71A C76A F76A 174.7(4)
B1A C71A C76A F76A -4.0(8)
C72A C71A C76A C75A -6.6(8)
B1A C71A C76A C75A 174.7(5)
C91A B1A C81A C86A 8.1(7)
C71A B1A C81A C86A 127.7(5)
C61A B1A C81A C86A -111.9(5)
C91A B1A C81A C82A -177.1(4)
C71A B1A C81A C82A -57.4(6)
C61A B1A C81A C82A 62.9(5)
C86A C81A C82A F82A 179.4(4)
B1A C81A C82A F82A 3.8(7)
C86A C81A C82A C83A -1.8(8)
B1A C81A C82A C83A -177.5(5)
F82A C82A C83A F83A -1.1(7)
C81A C82A C83A F83A -179.9(5)
F82A C82A C83A C84A -179.5(5)
C81A C82A C83A C84A 1.7(9)
F83A C83A C84A F84A 0.5(8)
C82A C83A C84A F84A 178.9(5)
F83A C83A C84A C85A 180.0(5)
C82A C83A C84A C85A -1.6(8)
F84A C84A C85A F85A -0.3(8)
C83A C84A C85A F85A -179.7(5)
F84A C84A C85A C86A -178.7(4)
C83A C84A C85A C86A 1.8(8)
C82A C81A C86A F86A -177.7(4)
B1A C81A C86A F86A -2.6(7)
C82A C81A C86A C85A 2.0(7)
B1A C81A C86A C85A 177.2(5)
C84A C85A C86A F86A 177.6(4)
F85A C85A C86A F86A -0.9(6)
C84A C85A C86A C81A -2.2(8)
F85A C85A C86A C81A 179.4(4)
C71A B1A C91A C92A 114.7(5)
C81A B1A C91A C92A -122.5(5)
C61A B1A C91A C92A -9.0(7)
C71A B1A C91A C96A -63.1(5)
C81A B1A C91A C96A 59.8(6)
C61A B1A C91A C96A 173.2(4)
C96A C91A C92A F92A 175.7(4)
B1A C91A C92A F92A -2.2(8)
C96A C91A C92A C93A -3.8(8)
B1A C91A C92A C93A 178.3(5)
F92A C92A C93A F93A 2.1(8)
C91A C92A C93A F93A -178.4(5)
F92A C92A C93A C94A -176.9(5)
C91A C92A C93A C94A 2.6(9)
F93A C93A C94A F94A 0.6(9)
C92A C93A C94A F94A 179.6(5)
F93A C93A C94A C95A -179.9(5)
C92A C93A C94A C95A -0.8(9)
F94A C94A C95A F95A -0.4(9)
C93A C94A C95A F95A -179.9(5)
F94A C94A C95A C96A -179.8(5)
C93A C94A C95A C96A 0.7(9)
F95A C95A C96A F96A 0.0(8)
C94A C95A C96A F96A 179.5(5)
F95A C95A C96A C91A 178.3(5)
C94A C95A C96A C91A -2.3(9)
C92A C91A C96A F96A -178.2(4)
B1A C91A C96A F96A -0.1(7)
C92A C91A C96A C95A 3.7(8)
B1A C91A C96A C95A -178.2(5)
C22B Zr1B O1B C3B -94.8(6)
C11B Zr1B O1B C3B 167.1(6)
C16B Zr1B O1B C3B 6.7(7)
C17B Zr1B O1B C3B 42.0(7)
C18B Zr1B O1B C3B 33.5(7)
C13B Zr1B O1B C3B 136.1(6)
C20B Zr1B O1B C3B -15.8(7)
C12B Zr1B O1B C3B 130.7(6)
C19B Zr1B O1B C3B 1.8(6)
C15B Zr1B O1B C3B -173.4(6)
C14B Zr1B O1B C3B 167.5(7)
C31B P1B C1B C2B -9.6(4)
C41B P1B C1B C2B 110.5(4)
C21B P1B C1B C2B -130.1(4)
C31B P1B C1B C111 -143.9(3)
C41B P1B C1B C111 -23.8(4)
C21B P1B C1B C111 95.6(4)
C111 C1B C2B C3B -153.5(5)
P1B C1B C2B C3B 71.9(6)
C1B C2B C3B O1B -4.6(7)
C1B C2B C3B C51B 178.6(4)
Zr1B O1B C3B C2B 67.8(8)
Zr1B O1B C3B C51B -115.0(6)
O1B Zr1B C11B C12B -76.5(5)
C22B Zr1B C11B C12B -177.7(4)
C16B Zr1B C11B C12B 90.1(4)
C17B Zr1B C11B C12B 58.3(4)
C18B Zr1B C11B C12B 45.8(5)
C13B Zr1B C11B C12B -36.6(4)
C20B Zr1B C11B C12B 106.5(4)
C19B Zr1B C11B C12B 80.0(5)
C15B Zr1B C11B C12B -113.3(6)
C14B Zr1B C11B C12B -77.1(4)
O1B Zr1B C11B C15B 36.7(5)
C22B Zr1B C11B C15B -64.4(4)
C16B Zr1B C11B C15B -156.6(4)
C17B Zr1B C11B C15B 171.6(4)
C18B Zr1B C11B C15B 159.1(3)
C13B Zr1B C11B C15B 76.7(4)
C20B Zr1B C11B C15B -140.3(3)
C12B Zr1B C11B C15B 113.3(6)
C19B Zr1B C11B C15B -166.7(3)
C14B Zr1B C11B C15B 36.2(3)
C15B C11B C12B C13B -3.1(7)
Zr1B C11B C12B C13B 65.7(4)
C15B C11B C12B Zr1B -68.8(4)
O1B Zr1B C12B C13B 10.3(4)
C22B Zr1B C12B C13B -112.7(4)
C11B Zr1B C12B C13B -115.5(6)
C16B Zr1B C12B C13B 155.5(4)
C17B Zr1B C12B C13B 126.3(4)
C18B Zr1B C12B C13B 102.7(4)
C20B Zr1B C12B C13B 153.2(3)
C19B Zr1B C12B C13B 115.9(4)
C15B Zr1B C12B C13B -77.3(4)
C14B Zr1B C12B C13B -37.6(3)
O1B Zr1B C12B C11B 125.7(4)
C22B Zr1B C12B C11B 2.8(5)
C16B Zr1B C12B C11B -89.1(4)
C17B Zr1B C12B C11B -118.2(5)
C18B Zr1B C12B C11B -141.8(4)
C13B Zr1B C12B C11B 115.5(6)
C20B Zr1B C12B C11B -91.3(4)
C19B Zr1B C12B C11B -128.6(4)
C15B Zr1B C12B C11B 38.2(4)
C14B Zr1B C12B C11B 77.8(4)
C11B C12B C13B C14B 2.9(7)
Zr1B C12B C13B C14B 68.2(4)
C11B C12B C13B Zr1B -65.3(4)
O1B Zr1B C13B C12B -171.1(4)
C22B Zr1B C13B C12B 90.5(4)
C11B Zr1B C13B C12B 36.7(4)
C16B Zr1B C13B C12B -27.9(4)
C17B Zr1B C13B C12B -51.2(4)
C18B Zr1B C13B C12B -82.8(4)
C20B Zr1B C13B C12B -45.3(5)
C19B Zr1B C13B C12B -91.3(4)
C15B Zr1B C13B C12B 77.7(4)
C14B Zr1B C13B C12B 114.0(5)
O1B Zr1B C13B C14B 74.9(3)
C22B Zr1B C13B C14B -23.5(4)
C11B Zr1B C13B C14B -77.2(4)
C16B Zr1B C13B C14B -141.8(3)
C17B Zr1B C13B C14B -165.2(4)
C18B Zr1B C13B C14B 163.2(4)
C20B Zr1B C13B C14B -159.3(3)
C12B Zr1B C13B C14B -114.0(5)
C19B Zr1B C13B C14B 154.8(3)
C15B Zr1B C13B C14B -36.2(3)
C12B C13B C14B C15B -1.6(6)
Zr1B C13B C14B C15B 66.2(4)
C12B C13B C14B Zr1B -67.8(4)
O1B Zr1B C14B C15B 142.8(4)
C22B Zr1B C14B C15B 46.4(4)
C11B Zr1B C14B C15B -37.5(4)
C16B Zr1B C14B C15B -57.5(5)
C17B Zr1B C14B C15B -97.1(4)
C18B Zr1B C14B C15B -138.0(4)
C13B Zr1B C14B C15B -115.3(5)
C20B Zr1B C14B C15B -20.9(12)
C12B Zr1B C14B C15B -78.0(4)
C19B Zr1B C14B C15B -174.1(5)
O1B Zr1B C14B C13B -101.9(4)
C22B Zr1B C14B C13B 161.7(3)
C11B Zr1B C14B C13B 77.7(4)
C16B Zr1B C14B C13B 57.8(5)
C17B Zr1B C14B C13B 18.2(5)
C18B Zr1B C14B C13B -22.7(5)
C20B Zr1B C14B C13B 94.4(10)
C12B Zr1B C14B C13B 37.3(3)
C19B Zr1B C14B C13B -58.8(7)
C15B Zr1B C14B C13B 115.3(5)
C13B C14B C15B C11B -0.3(6)
Zr1B C14B C15B C11B 65.1(4)
C13B C14B C15B Zr1B -65.4(4)
C12B C11B C15B C14B 2.1(6)
Zr1B C11B C15B C14B -66.6(4)
C12B C11B C15B Zr1B 68.6(4)
O1B Zr1B C15B C14B -38.2(4)
C22B Zr1B C15B C14B -132.7(4)
C11B Zr1B C15B C14B 115.0(5)
C16B Zr1B C15B C14B 141.7(4)
C17B Zr1B C15B C14B 104.9(4)
C18B Zr1B C15B C14B 77.5(6)
C13B Zr1B C15B C14B 37.1(4)
C20B Zr1B C15B C14B 174.1(3)
C12B Zr1B C15B C14B 77.4(4)
C19B Zr1B C15B C14B 168.4(9)
O1B Zr1B C15B C11B -153.2(3)
C22B Zr1B C15B C11B 112.3(4)
C16B Zr1B C15B C11B 26.7(4)
C17B Zr1B C15B C11B -10.1(5)
C18B Zr1B C15B C11B -37.6(6)
C13B Zr1B C15B C11B -77.9(4)
C20B Zr1B C15B C11B 59.1(5)
C12B Zr1B C15B C11B -37.6(4)
C19B Zr1B C15B C11B 53.3(12)
C14B Zr1B C15B C11B -115.0(5)
O1B Zr1B C16B C17B 71.3(5)
C22B Zr1B C16B C17B 174.9(4)
C11B Zr1B C16B C17B -94.7(4)
C18B Zr1B C16B C17B 37.0(4)
C13B Zr1B C16B C17B -48.4(4)
C20B Zr1B C16B C17B 113.7(5)
C12B Zr1B C16B C17B -62.7(4)
C19B Zr1B C16B C17B 77.3(4)
C15B Zr1B C16B C17B -108.6(4)
C14B Zr1B C16B C17B -78.8(5)
O1B Zr1B C16B C20B -42.4(4)
C22B Zr1B C16B C20B 61.2(3)
C11B Zr1B C16B C20B 151.6(3)
C17B Zr1B C16B C20B -113.7(5)
C18B Zr1B C16B C20B -76.7(4)
C13B Zr1B C16B C20B -162.1(3)
C12B Zr1B C16B C20B -176.4(3)
C19B Zr1B C16B C20B -36.4(3)
C15B Zr1B C16B C20B 137.7(3)
C14B Zr1B C16B C20B 167.5(3)
C20B C16B C17B C18B 1.2(7)
Zr1B C16B C17B C18B -66.4(4)
C20B C16B C17B Zr1B 67.6(4)
O1B Zr1B C17B C16B -131.2(4)
C22B Zr1B C17B C16B -6.2(5)
C11B Zr1B C17B C16B 85.2(4)
C18B Zr1B C17B C16B -115.2(5)
C13B Zr1B C17B C16B 138.3(4)
C20B Zr1B C17B C16B -37.7(3)
C12B Zr1B C17B C16B 113.0(4)
C19B Zr1B C17B C16B -77.5(4)
C15B Zr1B C17B C16B 90.6(4)
C14B Zr1B C17B C16B 128.7(4)
O1B Zr1B C17B C18B -16.1(4)
C22B Zr1B C17B C18B 109.0(4)
C11B Zr1B C17B C18B -159.6(4)
C16B Zr1B C17B C18B 115.2(5)
C13B Zr1B C17B C18B -106.6(4)
C20B Zr1B C17B C18B 77.5(4)
C12B Zr1B C17B C18B -131.8(4)
C19B Zr1B C17B C18B 37.6(3)
C15B Zr1B C17B C18B -154.3(3)
C14B Zr1B C17B C18B -116.1(4)
C16B C17B C18B C19B -1.9(7)
Zr1B C17B C18B C19B -68.3(4)
C16B C17B C18B Zr1B 66.4(4)
O1B Zr1B C18B C19B -80.6(3)
C22B Zr1B C18B C19B 18.2(5)
C11B Zr1B C18B C19B 137.2(4)
C16B Zr1B C18B C19B 76.6(4)
C17B Zr1B C18B C19B 113.3(5)
C13B Zr1B C18B C19B -168.4(3)
C20B Zr1B C18B C19B 36.2(3)
C12B Zr1B C18B C19B 159.7(4)
C15B Zr1B C18B C19B 159.7(4)
C14B Zr1B C18B C19B -156.3(3)
O1B Zr1B C18B C17B 166.1(4)
C22B Zr1B C18B C17B -95.1(4)
C11B Zr1B C18B C17B 24.0(4)
C16B Zr1B C18B C17B -36.7(4)
C13B Zr1B C18B C17B 78.3(4)
C20B Zr1B C18B C17B -77.1(4)
C12B Zr1B C18B C17B 46.4(4)
C19B Zr1B C18B C17B -113.3(5)
C15B Zr1B C18B C17B 46.4(6)
C14B Zr1B C18B C17B 90.4(4)
C17B C18B C19B C20B 1.8(6)
Zr1B C18B C19B C20B -65.6(4)
C17B C18B C19B Zr1B 67.5(4)
O1B Zr1B C19B C20B -147.0(3)
C22B Zr1B C19B C20B -50.0(3)
C11B Zr1B C19B C20B 49.9(5)
C16B Zr1B C19B C20B 37.2(3)
C17B Zr1B C19B C20B 77.6(4)
C18B Zr1B C19B C20B 115.7(5)
C13B Zr1B C19B C20B 131.4(4)
C12B Zr1B C19B C20B 90.4(4)
C15B Zr1B C19B C20B 7.3(12)
C14B Zr1B C19B C20B 170.4(5)
O1B Zr1B C19B C18B 97.3(4)
C22B Zr1B C19B C18B -165.7(4)
C11B Zr1B C19B C18B -65.8(5)
C16B Zr1B C19B C18B -78.5(4)
C17B Zr1B C19B C18B -38.0(3)
C13B Zr1B C19B C18B 15.7(5)
C20B Zr1B C19B C18B -115.7(5)
C12B Zr1B C19B C18B -25.3(4)
C15B Zr1B C19B C18B -108.3(11)
C14B Zr1B C19B C18B 54.7(7)
C18B C19B C20B C16B -1.1(6)
Zr1B C19B C20B C16B -66.3(4)
C18B C19B C20B Zr1B 65.2(4)
C17B C16B C20B C19B -0.1(6)
Zr1B C16B C20B C19B 67.3(4)
C17B C16B C20B Zr1B -67.4(4)
O1B Zr1B C20B C19B 35.2(4)
C22B Zr1B C20B C19B 128.8(4)
C11B Zr1B C20B C19B -147.1(3)
C16B Zr1B C20B C19B -115.1(5)
C17B Zr1B C20B C19B -77.6(4)
C18B Zr1B C20B C19B -36.7(3)
C13B Zr1B C20B C19B -85.0(5)
C12B Zr1B C20B C19B -110.9(4)
C15B Zr1B C20B C19B -178.0(3)
C14B Zr1B C20B C19B -161.8(9)
O1B Zr1B C20B C16B 150.3(3)
C22B Zr1B C20B C16B -116.1(3)
C11B Zr1B C20B C16B -32.0(4)
C17B Zr1B C20B C16B 37.5(3)
C18B Zr1B C20B C16B 78.3(4)
C13B Zr1B C20B C16B 30.1(5)
C12B Zr1B C20B C16B 4.2(4)
C19B Zr1B C20B C16B 115.1(5)
C15B Zr1B C20B C16B -62.9(4)
C14B Zr1B C20B C16B -46.8(11)
C31B P1B C21B C26B 104.1(4)
C41B P1B C21B C26B -11.5(5)
C1B P1B C21B C26B -131.7(4)
C31B P1B C21B C22B -73.6(4)
C41B P1B C21B C22B 170.7(4)
C1B P1B C21B C22B 50.5(4)
C26B C21B C22B C23B 2.8(7)
P1B C21B C22B C23B -179.6(3)
C26B C21B C22B Zr1B -174.2(4)
P1B C21B C22B Zr1B 3.5(7)
O1B Zr1B C22B C23B -174.5(3)
C11B Zr1B C22B C23B -40.5(4)
C16B Zr1B C22B C23B 47.9(4)
C17B Zr1B C22B C23B 51.2(4)
C18B Zr1B C22B C23B 91.0(4)
C13B Zr1B C22B C23B -80.7(4)
C20B Zr1B C22B C23B 76.4(4)
C12B Zr1B C22B C23B -42.0(4)
C19B Zr1B C22B C23B 100.6(3)
C15B Zr1B C22B C23B -70.3(4)
C14B Zr1B C22B C23B -93.1(4)
O1B Zr1B C22B C21B 2.5(5)
C11B Zr1B C22B C21B 136.5(5)
C16B Zr1B C22B C21B -135.1(5)
C17B Zr1B C22B C21B -131.8(5)
C18B Zr1B C22B C21B -91.9(5)
C13B Zr1B C22B C21B 96.3(5)
C20B Zr1B C22B C21B -106.6(5)
C12B Zr1B C22B C21B 135.1(5)
C19B Zr1B C22B C21B -82.4(5)
C15B Zr1B C22B C21B 106.7(5)
C14B Zr1B C22B C21B 84.0(5)
C21B C22B C23B C24B -1.7(7)
Zr1B C22B C23B C24B 176.0(4)
C22B C23B C24B C25B 0.0(8)
C23B C24B C25B C26B 0.8(8)
C24B C25B C26B C21B 0.3(8)
C22B C21B C26B C25B -2.3(8)
P1B C21B C26B C25B -180.0(4)
C41B P1B C31B C36B 98.3(4)
C21B P1B C31B C36B -19.6(5)
C1B P1B C31B C36B -139.0(4)
C41B P1B C31B C32B -76.2(4)
C21B P1B C31B C32B 166.0(4)
C1B P1B C31B C32B 46.6(5)
C36B C31B C32B C33B 0.9(8)
P1B C31B C32B C33B 175.3(4)
C31B C32B C33B C34B -1.3(8)
C32B C33B C34B C35B 0.2(9)
C33B C34B C35B C36B 1.2(9)
C32B C31B C36B C35B 0.6(8)
P1B C31B C36B C35B -173.9(4)
C34B C35B C36B C31B -1.6(9)
C31B P1B C41B C42B 1.2(5)
C21B P1B C41B C42B 118.5(4)
C1B P1B C41B C42B -123.8(4)
C31B P1B C41B C46B -177.9(4)
C21B P1B C41B C46B -60.6(4)
C1B P1B C41B C46B 57.0(4)
C46B C41B C42B C43B 0.7(8)
P1B C41B C42B C43B -178.4(4)
C41B C42B C43B C44B -2.3(9)
C42B C43B C44B C45B 1.7(10)
C43B C44B C45B C46B 0.3(9)
C44B C45B C46B C41B -1.8(8)
C42B C41B C46B C45B 1.3(7)
P1B C41B C46B C45B -179.6(4)
C2B C3B C51B C52B -20.0(8)
O1B C3B C51B C52B 163.1(5)
C2B C3B C51B C56B 160.7(5)
O1B C3B C51B C56B -16.2(7)
C56B C51B C52B C53B -0.5(9)
C3B C51B C52B C53B -179.9(6)
C51B C52B C53B C54B 0.6(11)
C52B C53B C54B C55B -0.3(11)
C53B C54B C55B C56B 0.0(10)
C54B C55B C56B C51B 0.0(9)
C52B C51B C56B C55B 0.3(9)
C3B C51B C56B C55B 179.6(5)
C2B C1B C111 C112 127.6(5)
P1B C1B C111 C112 -97.6(5)
C2B C1B C111 C116 -49.0(6)
P1B C1B C111 C116 85.7(5)
C116 C111 C112 C113 0.3(9)
C1B C111 C112 C113 -176.5(5)
C111 C112 C113 C114 1.3(10)
C112 C113 C114 C115 -2.1(10)
C112 C113 C114 Cl1B 177.7(5)
C113 C114 C115 C116 1.3(10)
Cl1B C114 C115 C116 -178.5(5)
C112 C111 C116 C115 -1.2(8)
C1B C111 C116 C115 175.6(5)
C114 C115 C116 C111 0.4(9)
C81B B1B C61B C62B 67.5(5)
C71B B1B C61B C62B -55.3(5)
C91B B1B C61B C62B -169.3(4)
C81B B1B C61B C66B -106.9(5)
C71B B1B C61B C66B 130.3(5)
C91B B1B C61B C66B 16.3(6)
C66B C61B C62B F62B 178.4(4)
B1B C61B C62B F62B 3.1(6)
C66B C61B C62B C63B -1.9(6)
B1B C61B C62B C63B -177.1(4)
F62B C62B C63B F63B 0.1(6)
C61B C62B C63B F63B -179.7(4)
F62B C62B C63B C64B -179.5(4)
C61B C62B C63B C64B 0.7(7)
F63B C63B C64B F64B 2.1(7)
C62B C63B C64B F64B -178.3(4)
F63B C63B C64B C65B -179.0(4)
C62B C63B C64B C65B 0.6(7)
F64B C64B C65B F65B -1.1(7)
C63B C64B C65B F65B 180.0(4)
F64B C64B C65B C66B 178.4(4)
C63B C64B C65B C66B -0.5(7)
F65B C65B C66B F66B -0.8(6)
C64B C65B C66B F66B 179.7(4)
F65B C65B C66B C61B 178.7(4)
C64B C65B C66B C61B -0.8(7)
C62B C61B C66B F66B -178.6(4)
B1B C61B C66B F66B -3.9(7)
C62B C61B C66B C65B 1.9(6)
B1B C61B C66B C65B 176.5(4)
C61B B1B C71B C72B -17.8(6)
C81B B1B C71B C72B -133.5(5)
C91B B1B C71B C72B 103.5(5)
C61B B1B C71B C76B 169.2(4)
C81B B1B C71B C76B 53.6(6)
C91B B1B C71B C76B -69.4(5)
C76B C71B C72B F72B 178.1(4)
B1B C71B C72B F72B 4.7(7)
C76B C71B C72B C73B -0.8(7)
B1B C71B C72B C73B -174.2(5)
F72B C72B C73B F73B 1.0(7)
C71B C72B C73B F73B 179.9(4)
F72B C72B C73B C74B -179.1(5)
C71B C72B C73B C74B -0.2(8)
F73B C73B C74B F74B -0.3(8)
C72B C73B C74B F74B 179.8(5)
F73B C73B C74B C75B -179.3(5)
C72B C73B C74B C75B 0.9(8)
F74B C74B C75B F75B -0.3(8)
C73B C74B C75B F75B 178.6(5)
F74B C74B C75B C76B -179.4(5)
C73B C74B C75B C76B -0.5(8)
F75B C75B C76B F76B -0.9(7)
C74B C75B C76B F76B 178.2(5)
F75B C75B C76B C71B -179.7(4)
C74B C75B C76B C71B -0.7(8)
C72B C71B C76B F76B -177.6(4)
B1B C71B C76B F76B -3.6(6)
C72B C71B C76B C75B 1.3(7)
B1B C71B C76B C75B 175.3(5)
C61B B1B C81B C82B -104.1(5)
C71B B1B C81B C82B 17.7(7)
C91B B1B C81B C82B 133.2(5)
C61B B1B C81B C86B 67.9(5)
C71B B1B C81B C86B -170.3(4)
C91B B1B C81B C86B -54.8(6)
C86B C81B C82B F82B -178.3(4)
B1B C81B C82B F82B -5.8(7)
C86B C81B C82B C83B 2.4(7)
B1B C81B C82B C83B 174.9(5)
F82B C82B C83B F83B -1.6(7)
C81B C82B C83B F83B 177.8(4)
F82B C82B C83B C84B 179.7(4)
C81B C82B C83B C84B -1.0(8)
F83B C83B C84B F84B -0.1(8)
C82B C83B C84B F84B 178.7(5)
F83B C83B C84B C85B -179.0(5)
C82B C83B C84B C85B -0.3(8)
F84B C84B C85B F85B 2.1(8)
C83B C84B C85B F85B -178.9(5)
F84B C84B C85B C86B -179.1(5)
C83B C84B C85B C86B -0.1(8)
F85B C85B C86B F86B 0.0(7)
C84B C85B C86B F86B -178.7(5)
F85B C85B C86B C81B -179.4(5)
C84B C85B C86B C81B 1.9(8)
C82B C81B C86B F86B 177.7(4)
B1B C81B C86B F86B 4.6(7)
C82B C81B C86B C85B -2.9(8)
B1B C81B C86B C85B -176.1(5)
C61B B1B C91B C92B -134.7(5)
C81B B1B C91B C92B -18.5(7)
C71B B1B C91B C92B 104.4(5)
C61B B1B C91B C96B 55.5(5)
C81B B1B C91B C96B 171.7(4)
C71B B1B C91B C96B -65.3(5)
C96B C91B C92B F92B 178.6(4)
B1B C91B C92B F92B 8.3(7)
C96B C91B C92B C93B -0.7(7)
B1B C91B C92B C93B -171.0(4)
F92B C92B C93B F93B 1.9(7)
C91B C92B C93B F93B -178.7(4)
F92B C92B C93B C94B -177.7(5)
C91B C92B C93B C94B 1.7(8)
F93B C93B C94B F94B -2.1(8)
C92B C93B C94B F94B 177.5(5)
F93B C93B C94B C95B 178.8(5)
C92B C93B C94B C95B -1.6(8)
F94B C94B C95B F95B -0.3(8)
C93B C94B C95B F95B 178.8(5)
F94B C94B C95B C96B -178.4(4)
C93B C94B C95B C96B 0.7(8)
F95B C95B C96B F96B 0.2(7)
C94B C95B C96B F96B 178.3(4)
F95B C95B C96B C91B -177.9(4)
C94B C95B C96B C91B 0.2(8)
C92B C91B C96B F96B -178.2(4)
B1B C91B C96B F96B -7.0(6)
C92B C91B C96B C95B -0.2(7)
B1B C91B C96B C95B 170.9(4)

loop_
_platon_squeeze_void_nr
_platon_squeeze_void_average_x
_platon_squeeze_void_average_y
_platon_squeeze_void_average_z
_platon_squeeze_void_volume
_platon_squeeze_void_count_electrons
_platon_squeeze_void_content
1 0.045 0.437 0.225 316 88 ' '
2 -0.045 0.563 0.775 317 88 ' '
3 0.122 0.046 0.786 18 1 ' '
4 0.179 0.511 0.465 12 0 ' '
5 0.820 0.489 0.535 12 0 ' '
6 0.878 0.954 0.214 18 1 ' '
